data_4081773
loop_
_publ_author_name
'Martin, Anthony R.'
'Makida, Yusuke'
'Meiries, S\'ebastien'
'Slawin, Alexandra M. Z.'
'Nolan, Steven P.'

_publ_section_title
;
 Enhanced Activity of [Ni(NHC)CpCl] Complexes in Arylamination Catalysis
;
_journal_issue 21
_journal_name_full Organometallics
_journal_page_first 6265
_journal_paper_doi 10.1021/om4004863
_journal_volume 32
_journal_year 2013
_chemical_formula_moiety 'C85.50 H80.50 Cl N2 Ni'
_chemical_formula_sum 'C85.5 H80.5 Cl N2 Ni'
_chemical_formula_weight 1230.24
_space_group_IT_number 2
_symmetry_cell_setting triclinic
_symmetry_Int_Tables_number 2
_symmetry_space_group_name_Hall '-P 1'
_symmetry_space_group_name_H-M 'P -1'
_atom_sites_solution_hydrogens geom
_atom_sites_solution_primary direct
_atom_sites_solution_secondary difmap
_cell_angle_alpha 111.301(8)
_cell_angle_beta 96.946(7)
_cell_angle_gamma 99.036(7)
_cell_formula_units_Z 2
_cell_length_a 12.8446(10)
_cell_length_b 16.1593(13)
_cell_length_c 18.9313(15)
_cell_measurement_reflns_used 17137
_cell_measurement_temperature 93
_cell_measurement_theta_max 25.39
_cell_measurement_theta_min 3.12
_cell_volume 3547.2(6)
_computing_cell_refinement 'CrystalClear-SM Expert 2.0 rc13'
_computing_data_collection 'CrystalClear-SM Expert 2.0 rc13 (Rigaku, 2009)'
_computing_data_reduction 'CrystalClear-SM Expert 2.0 rc13'
_computing_molecular_graphics 'CrystalStructure 4.0'
_computing_publication_material 'CrystalStructure 4.0 (Rigaku, 2010)'
_computing_structure_refinement 'SHELXL97 (Sheldrick, 2008)'
_computing_structure_solution 'DIRDIF99-PATTY (Gould, et al., 1999)'
_diffrn_ambient_temperature 93
_diffrn_detector_area_resol_mean 14.286
_diffrn_measured_fraction_theta_full 0.993
_diffrn_measured_fraction_theta_max 0.990
_diffrn_measurement_device_type 'Rigaku Saturn70'
_diffrn_measurement_method \w
_diffrn_radiation_type 'Mo K\a'
_diffrn_radiation_wavelength 0.71075
_diffrn_reflns_av_R_equivalents 0.0992
_diffrn_reflns_Laue_measured_fraction_full 0.993
_diffrn_reflns_Laue_measured_fraction_max 0.990
_diffrn_reflns_limit_h_max 14
_diffrn_reflns_limit_h_min -15
_diffrn_reflns_limit_k_max 19
_diffrn_reflns_limit_k_min -19
_diffrn_reflns_limit_l_max 22
_diffrn_reflns_limit_l_min -22
_diffrn_reflns_number 33692
_diffrn_reflns_point_group_measured_fraction_full 0.993
_diffrn_reflns_point_group_measured_fraction_max 0.990
_diffrn_reflns_theta_full 25.000
_diffrn_reflns_theta_max 25.349
_diffrn_reflns_theta_min 3.117
_diffrn_standards_number 0
_exptl_absorpt_coefficient_mu 0.356
_exptl_absorpt_correction_T_max 0.993
_exptl_absorpt_correction_T_min 0.535
_exptl_absorpt_correction_type multi-scan
_exptl_absorpt_process_details 'REQAB (Rigaku, 1998)'
_exptl_crystal_colour red
_exptl_crystal_density_diffrn 1.152
_exptl_crystal_density_method 'not measured'
_exptl_crystal_description prism
_exptl_crystal_F_000 1305.00
_exptl_crystal_size_max 0.060
_exptl_crystal_size_mid 0.050
_exptl_crystal_size_min 0.020
_refine_diff_density_max 1.040
_refine_diff_density_min -0.770
_refine_ls_extinction_method none
_refine_ls_goodness_of_fit_ref 0.902
_refine_ls_hydrogen_treatment constr
_refine_ls_number_parameters 803
_refine_ls_number_reflns 12851
_refine_ls_number_restraints 0
_refine_ls_R_factor_gt 0.0906
_refine_ls_shift/su_max 0.058
_refine_ls_structure_factor_coef Fsqd
_refine_ls_weighting_details 'w = 1/[\s^2^(Fo^2^)+(0.1888P)^2^+4.5312P] where P=(Fo^2^+2Fc^2^)/3'
_refine_ls_weighting_scheme calc
_refine_ls_wR_factor_ref 0.3052
_reflns_number_gt 6932
_reflns_number_total 12851
_reflns_threshold_expression F^2^>2.0\s(F^2^)
_cod_data_source_file om4004863_si_002.cif
_cod_data_source_block 2
_cod_original_formula_sum 'C85.50 H80.50 Cl N2 Ni'
_cod_database_code 4081773

loop_
_symmetry_equiv_pos_site_id
_symmetry_equiv_pos_as_xyz
1 +X,+Y,+Z
2 -X,-Y,-Z

loop_
_atom_site_label
_atom_site_type_symbol
_atom_site_fract_x
_atom_site_fract_y
_atom_site_fract_z
_atom_site_U_iso_or_equiv
_atom_site_adp_type
_atom_site_occupancy
_atom_site_symmetry_multiplicity
_atom_site_calc_flag
_atom_site_refinement_flags
Ni1 Ni 0.16675(6) 0.17416(5) 0.08804(4) 0.0411(3) Uani 1.0 2 d .
Cl1 Cl 0.07922(12) 0.06654(10) 0.11506(9) 0.0501(4) Uani 1.0 2 d .
N2 N 0.2187(4) 0.3349(3) 0.2316(3) 0.0374(11) Uani 1.0 2 d .
N5 N 0.0489(4) 0.2784(3) 0.2011(3) 0.0384(11) Uani 1.0 2 d .
C1 C 0.1431(5) 0.2659(4) 0.1747(3) 0.0395(13) Uani 1.0 2 d .
C3 C 0.1743(5) 0.3893(4) 0.2907(3) 0.0415(14) Uani 1.0 2 d .
C4 C 0.0673(5) 0.3537(4) 0.2703(3) 0.0430(14) Uani 1.0 2 d .
C6 C 0.3329(4) 0.3506(4) 0.2343(3) 0.0382(13) Uani 1.0 2 d .
C7 C 0.3827(5) 0.4250(4) 0.2198(3) 0.0394(13) Uani 1.0 2 d .
C8 C 0.4922(5) 0.4362(4) 0.2190(4) 0.0425(14) Uani 1.0 2 d .
C9 C 0.5512(5) 0.3783(4) 0.2338(4) 0.0460(15) Uani 1.0 2 d .
C10 C 0.5006(5) 0.3080(4) 0.2511(4) 0.0451(14) Uani 1.0 2 d .
C11 C 0.3916(4) 0.2928(4) 0.2529(3) 0.0393(13) Uani 1.0 2 d .
C12 C 0.3190(5) 0.4934(4) 0.2078(3) 0.0411(13) Uani 1.0 2 d .
C13 C 0.3177(5) 0.5692(4) 0.2852(4) 0.0418(14) Uani 1.0 2 d .
C14 C 0.2404(5) 0.6207(5) 0.2868(4) 0.0517(16) Uani 1.0 2 d .
C15 C 0.2377(6) 0.6920(5) 0.3544(4) 0.0547(17) Uani 1.0 2 d .
C16 C 0.3088(6) 0.7140(5) 0.4220(4) 0.0540(16) Uani 1.0 2 d .
C17 C 0.3856(6) 0.6628(5) 0.4208(4) 0.0600(17) Uani 1.0 2 d .
C18 C 0.3892(5) 0.5914(5) 0.3523(4) 0.0521(16) Uani 1.0 2 d .
C19 C 0.3032(7) 0.7904(5) 0.4951(4) 0.071(2) Uani 1.0 2 d .
C20 C 0.3617(5) 0.5348(4) 0.1530(4) 0.0460(15) Uani 1.0 2 d .
C21 C 0.4472(5) 0.6097(5) 0.1770(4) 0.0533(16) Uani 1.0 2 d .
C22 C 0.4840(6) 0.6441(5) 0.1253(5) 0.0611(18) Uani 1.0 2 d .
C23 C 0.4355(6) 0.6065(5) 0.0484(5) 0.064(2) Uani 1.0 2 d .
C24 C 0.3507(7) 0.5321(5) 0.0238(4) 0.064(2) Uani 1.0 2 d .
C25 C 0.3126(5) 0.4956(5) 0.0744(4) 0.0521(16) Uani 1.0 2 d .
C26 C 0.4729(8) 0.6451(7) -0.0081(5) 0.095(3) Uani 1.0 2 d .
C27 C 0.6697(5) 0.3909(5) 0.2302(5) 0.066(2) Uani 1.0 2 d .
C28 C 0.3407(5) 0.2194(4) 0.2783(4) 0.0440(14) Uani 1.0 2 d .
C29 C 0.3940(5) 0.1393(4) 0.2572(4) 0.0452(14) Uani 1.0 2 d .
C30 C 0.3538(5) 0.0653(4) 0.1875(4) 0.0474(15) Uani 1.0 2 d .
C31 C 0.4057(5) -0.0079(5) 0.1647(4) 0.0515(16) Uani 1.0 2 d .
C32 C 0.4972(5) -0.0080(4) 0.2111(4) 0.0511(16) Uani 1.0 2 d .
C33 C 0.5345(5) 0.0640(5) 0.2799(4) 0.0519(16) Uani 1.0 2 d .
C34 C 0.4837(5) 0.1361(5) 0.3036(4) 0.0524(16) Uani 1.0 2 d .
C35 C 0.5522(6) -0.0875(5) 0.1847(5) 0.068(2) Uani 1.0 2 d .
C36 C 0.3319(5) 0.2587(5) 0.3631(4) 0.0487(15) Uani 1.0 2 d .
C37 C 0.2806(6) 0.2036(5) 0.3946(5) 0.070(2) Uani 1.0 2 d .
C38 C 0.2693(7) 0.2347(6) 0.4705(5) 0.082(3) Uani 1.0 2 d .
C39 C 0.3104(6) 0.3230(6) 0.5199(4) 0.066(2) Uani 1.0 2 d .
C40 C 0.3631(6) 0.3805(6) 0.4893(4) 0.0657(19) Uani 1.0 2 d .
C41 C 0.3737(6) 0.3471(5) 0.4116(4) 0.0571(17) Uani 1.0 2 d .
C42 C 0.2978(7) 0.3578(7) 0.6035(5) 0.090(3) Uani 1.0 2 d .
C43 C -0.0597(5) 0.2248(4) 0.1665(3) 0.0381(13) Uani 1.0 2 d .
C44 C -0.1116(5) 0.1771(4) 0.2067(3) 0.0371(13) Uani 1.0 2 d .
C45 C -0.2194(5) 0.1343(4) 0.1768(3) 0.0381(13) Uani 1.0 2 d .
C46 C -0.2756(5) 0.1395(4) 0.1131(4) 0.0421(14) Uani 1.0 2 d .
C47 C -0.2218(5) 0.1859(4) 0.0747(3) 0.0392(13) Uani 1.0 2 d .
C48 C -0.1128(5) 0.2291(4) 0.1003(3) 0.0371(13) Uani 1.0 2 d .
C49 C -0.0557(5) 0.1737(4) 0.2808(3) 0.0408(13) Uani 1.0 2 d .
C50 C -0.0963(5) 0.0833(4) 0.2881(3) 0.0415(14) Uani 1.0 2 d .
C51 C -0.0646(6) 0.0058(5) 0.2439(4) 0.0542(16) Uani 1.0 2 d .
C52 C -0.1013(6) -0.0772(5) 0.2472(4) 0.0629(19) Uani 1.0 2 d .
C53 C -0.1724(6) -0.0862(5) 0.2945(4) 0.0574(17) Uani 1.0 2 d .
C54 C -0.2028(5) -0.0094(5) 0.3399(4) 0.0555(17) Uani 1.0 2 d .
C55 C -0.1658(5) 0.0745(5) 0.3367(4) 0.0481(15) Uani 1.0 2 d .
C56 C -0.2163(7) -0.1791(5) 0.2963(5) 0.081(3) Uani 1.0 2 d .
C57 C -0.0673(5) 0.2531(4) 0.3521(4) 0.0483(15) Uani 1.0 2 d .
C58 C 0.0122(7) 0.2817(5) 0.4185(4) 0.074(3) Uani 1.0 2 d .
C59 C 0.0003(10) 0.3485(7) 0.4869(5) 0.102(4) Uani 1.0 2 d .
C60 C -0.0854(12) 0.3890(6) 0.4910(6) 0.105(4) Uani 1.0 2 d .
C61 C -0.1622(9) 0.3611(6) 0.4245(6) 0.090(3) Uani 1.0 2 d .
C62 C -0.1528(7) 0.2917(5) 0.3557(4) 0.0645(19) Uani 1.0 2 d .
C63 C -0.0967(12) 0.4622(6) 0.5645(6) 0.156(6) Uani 1.0 2 d .
C64 C -0.3937(5) 0.0960(5) 0.0840(4) 0.0515(16) Uani 1.0 2 d .
C65 C -0.0596(5) 0.2823(4) 0.0583(3) 0.0407(13) Uani 1.0 2 d .
C66 C -0.0460(4) 0.3848(4) 0.0986(4) 0.0398(13) Uani 1.0 2 d .
C67 C -0.0992(6) 0.4249(5) 0.1570(5) 0.0626(19) Uani 1.0 2 d .
C68 C -0.0899(6) 0.5184(5) 0.1876(5) 0.071(3) Uani 1.0 2 d .
C69 C -0.0271(5) 0.5743(4) 0.1614(4) 0.0547(16) Uani 1.0 2 d .
C70 C 0.0286(5) 0.5345(4) 0.1055(4) 0.0520(16) Uani 1.0 2 d .
C71 C 0.0195(5) 0.4414(4) 0.0753(4) 0.0479(15) Uani 1.0 2 d .
C72 C -0.0201(7) 0.6762(5) 0.1943(6) 0.084(3) Uani 1.0 2 d .
C73 C -0.1157(4) 0.2472(4) -0.0262(3) 0.0392(13) Uani 1.0 2 d .
C74 C -0.1832(5) 0.2914(5) -0.0529(4) 0.0487(15) Uani 1.0 2 d .
C75 C -0.2368(5) 0.2556(5) -0.1300(4) 0.0525(16) Uani 1.0 2 d .
C76 C -0.2220(5) 0.1739(5) -0.1813(4) 0.0527(16) Uani 1.0 2 d .
C77 C -0.1540(5) 0.1288(5) -0.1534(4) 0.0542(17) Uani 1.0 2 d .
C78 C -0.1024(5) 0.1642(4) -0.0772(4) 0.0465(15) Uani 1.0 2 d .
C79 C -0.2795(6) 0.1326(6) -0.2648(4) 0.071(2) Uani 1.0 2 d .
C80 C 0.2601(6) 0.0969(5) 0.0130(4) 0.0600(18) Uani 1.0 2 d .
C81 C 0.3233(5) 0.1812(5) 0.0564(4) 0.0564(17) Uani 1.0 2 d .
C82 C 0.2684(5) 0.2464(5) 0.0436(4) 0.0524(16) Uani 1.0 2 d .
C83 C 0.1766(5) 0.1979(5) -0.0165(4) 0.0491(15) Uani 1.0 2 d .
C84 C 0.1685(6) 0.1052(5) -0.0334(4) 0.0563(17) Uani 1.0 2 d .
C85 C 0.5294(12) 1.0045(10) 0.5630(8) 0.060(4) Uiso 0.5000 2 d .
C86 C 0.5777(15) 0.8960(13) 0.4628(12) 0.076(5) Uiso 0.5000 2 d .
C87 C 0.555(3) 0.886(2) 0.4258(17) 0.138(11) Uiso 0.5000 2 d .
C88 C 0.5087(19) 0.9604(16) 0.4611(13) 0.118(7) Uiso 0.5000 2 d .
C91 C 0.0271(14) 0.0570(13) 0.4826(10) 0.085(5) Uiso 0.5000 2 d .
C92 C 0.024(3) -0.020(2) 0.4790(15) 0.137(9) Uiso 0.5000 2 d .
C93 C 0.0778(15) -0.0940(14) 0.4274(11) 0.099(6) Uiso 0.5000 2 d .
H3 H 0.2114 0.4405 0.3357 0.0498 Uiso 1.0 2 calc R
H4 H 0.0143 0.3762 0.2984 0.0517 Uiso 1.0 2 calc R
H8 H 0.5271 0.4852 0.2080 0.0510 Uiso 1.0 2 calc R
H10 H 0.5418 0.2687 0.2621 0.0541 Uiso 1.0 2 calc R
H12 H 0.2430 0.4598 0.1838 0.0493 Uiso 1.0 2 calc R
H14 H 0.1891 0.6069 0.2413 0.0620 Uiso 1.0 2 calc R
H15 H 0.1848 0.7269 0.3539 0.0656 Uiso 1.0 2 calc R
H17 H 0.4362 0.6762 0.4665 0.0719 Uiso 1.0 2 calc R
H18 H 0.4429 0.5572 0.3525 0.0625 Uiso 1.0 2 calc R
H19A H 0.2336 0.7776 0.5095 0.0851 Uiso 1.0 2 calc R
H19B H 0.3115 0.8473 0.4868 0.0851 Uiso 1.0 2 calc R
H19C H 0.3610 0.7962 0.5366 0.0851 Uiso 1.0 2 calc R
H21 H 0.4810 0.6377 0.2299 0.0639 Uiso 1.0 2 calc R
H22 H 0.5436 0.6943 0.1432 0.0733 Uiso 1.0 2 calc R
H24 H 0.3174 0.5050 -0.0293 0.0770 Uiso 1.0 2 calc R
H25 H 0.2539 0.4446 0.0560 0.0625 Uiso 1.0 2 calc R
H26A H 0.5481 0.6419 -0.0100 0.1137 Uiso 1.0 2 calc R
H26B H 0.4664 0.7087 0.0086 0.1137 Uiso 1.0 2 calc R
H26C H 0.4284 0.6098 -0.0595 0.1137 Uiso 1.0 2 calc R
H27A H 0.7081 0.4512 0.2679 0.0791 Uiso 1.0 2 calc R
H27B H 0.6788 0.3856 0.1782 0.0791 Uiso 1.0 2 calc R
H27C H 0.6988 0.3440 0.2423 0.0791 Uiso 1.0 2 calc R
H28 H 0.2653 0.1958 0.2481 0.0528 Uiso 1.0 2 calc R
H30 H 0.2908 0.0642 0.1549 0.0569 Uiso 1.0 2 calc R
H31 H 0.3773 -0.0579 0.1169 0.0618 Uiso 1.0 2 calc R
H33 H 0.5972 0.0648 0.3126 0.0622 Uiso 1.0 2 calc R
H34 H 0.5110 0.1842 0.3528 0.0628 Uiso 1.0 2 calc R
H35A H 0.5522 -0.1170 0.2217 0.0815 Uiso 1.0 2 calc R
H35B H 0.6264 -0.0654 0.1817 0.0815 Uiso 1.0 2 calc R
H35C H 0.5135 -0.1316 0.1336 0.0815 Uiso 1.0 2 calc R
H37 H 0.2516 0.1414 0.3626 0.0836 Uiso 1.0 2 calc R
H38 H 0.2320 0.1937 0.4891 0.0988 Uiso 1.0 2 calc R
H40 H 0.3921 0.4428 0.5213 0.0788 Uiso 1.0 2 calc R
H41 H 0.4111 0.3872 0.3923 0.0686 Uiso 1.0 2 calc R
H42A H 0.3297 0.3225 0.6292 0.1076 Uiso 1.0 2 calc R
H42B H 0.2213 0.3514 0.6058 0.1076 Uiso 1.0 2 calc R
H42C H 0.3342 0.4221 0.6294 0.1076 Uiso 1.0 2 calc R
H45 H -0.2553 0.1000 0.2017 0.0457 Uiso 1.0 2 calc R
H47 H -0.2600 0.1884 0.0296 0.0471 Uiso 1.0 2 calc R
H49 H 0.0226 0.1795 0.2794 0.0489 Uiso 1.0 2 calc R
H51 H -0.0163 0.0100 0.2105 0.0650 Uiso 1.0 2 calc R
H52 H -0.0774 -0.1289 0.2164 0.0755 Uiso 1.0 2 calc R
H54 H -0.2498 -0.0137 0.3741 0.0666 Uiso 1.0 2 calc R
H55 H -0.1886 0.1264 0.3683 0.0577 Uiso 1.0 2 calc R
H56A H -0.2949 -0.1943 0.2813 0.0966 Uiso 1.0 2 calc R
H56B H -0.1957 -0.1768 0.3487 0.0966 Uiso 1.0 2 calc R
H56C H -0.1866 -0.2257 0.2602 0.0966 Uiso 1.0 2 calc R
H58 H 0.0738 0.2558 0.4172 0.0886 Uiso 1.0 2 calc R
H59 H 0.0538 0.3664 0.5320 0.1218 Uiso 1.0 2 calc R
H61 H -0.2221 0.3890 0.4251 0.1081 Uiso 1.0 2 calc R
H62 H -0.2078 0.2720 0.3111 0.0773 Uiso 1.0 2 calc R
H63A H -0.0356 0.5140 0.5806 0.1876 Uiso 1.0 2 calc R
H63B H -0.0984 0.4382 0.6051 0.1876 Uiso 1.0 2 calc R
H63C H -0.1636 0.4822 0.5557 0.1876 Uiso 1.0 2 calc R
H64A H -0.4338 0.1219 0.1246 0.0618 Uiso 1.0 2 calc R
H64B H -0.4043 0.0302 0.0702 0.0618 Uiso 1.0 2 calc R
H64C H -0.4196 0.1076 0.0384 0.0618 Uiso 1.0 2 calc R
H65 H 0.0145 0.2705 0.0578 0.0488 Uiso 1.0 2 calc R
H67 H -0.1424 0.3881 0.1764 0.0751 Uiso 1.0 2 calc R
H68 H -0.1276 0.5446 0.2274 0.0853 Uiso 1.0 2 calc R
H70 H 0.0740 0.5713 0.0873 0.0624 Uiso 1.0 2 calc R
H71 H 0.0599 0.4158 0.0372 0.0575 Uiso 1.0 2 calc R
H72A H -0.0467 0.6949 0.1530 0.1005 Uiso 1.0 2 calc R
H72B H 0.0549 0.7080 0.2170 0.1005 Uiso 1.0 2 calc R
H72C H -0.0638 0.6915 0.2343 0.1005 Uiso 1.0 2 calc R
H74 H -0.1939 0.3477 -0.0184 0.0585 Uiso 1.0 2 calc R
H75 H -0.2836 0.2874 -0.1471 0.0629 Uiso 1.0 2 calc R
H77 H -0.1430 0.0725 -0.1877 0.0651 Uiso 1.0 2 calc R
H78 H -0.0574 0.1316 -0.0593 0.0558 Uiso 1.0 2 calc R
H79A H -0.2602 0.1750 -0.2897 0.0854 Uiso 1.0 2 calc R
H79B H -0.3573 0.1207 -0.2672 0.0854 Uiso 1.0 2 calc R
H79C H -0.2582 0.0754 -0.2918 0.0854 Uiso 1.0 2 calc R
H80 H 0.2745 0.0412 0.0135 0.0720 Uiso 1.0 2 calc R
H81 H 0.3911 0.1941 0.0890 0.0677 Uiso 1.0 2 calc R
H82 H 0.2893 0.3106 0.0703 0.0628 Uiso 1.0 2 calc R
H83 H 0.1295 0.2239 -0.0406 0.0589 Uiso 1.0 2 calc R
H84 H 0.1128 0.0568 -0.0690 0.0675 Uiso 1.0 2 calc R

loop_
_atom_site_aniso_label
_atom_site_aniso_U_11
_atom_site_aniso_U_22
_atom_site_aniso_U_33
_atom_site_aniso_U_12
_atom_site_aniso_U_13
_atom_site_aniso_U_23
Ni1 0.0422(5) 0.0382(5) 0.0415(5) 0.0103(4) 0.0182(4) 0.0103(4)
Cl1 0.0501(9) 0.0399(8) 0.0611(10) 0.0108(7) 0.0260(7) 0.0155(7)
N2 0.036(3) 0.038(3) 0.038(3) 0.008(2) 0.017(2) 0.011(2)
N5 0.034(3) 0.036(3) 0.043(3) 0.005(2) 0.017(2) 0.011(2)
C1 0.039(4) 0.044(4) 0.041(3) 0.007(3) 0.015(3) 0.021(3)
C3 0.043(4) 0.036(3) 0.042(4) 0.006(3) 0.019(3) 0.008(3)
C4 0.044(4) 0.037(3) 0.042(4) 0.007(3) 0.019(3) 0.005(3)
C6 0.035(3) 0.037(3) 0.044(3) 0.011(3) 0.019(3) 0.011(3)
C7 0.038(4) 0.035(3) 0.045(4) 0.009(3) 0.018(3) 0.013(3)
C8 0.036(4) 0.047(4) 0.051(4) 0.012(3) 0.019(3) 0.022(3)
C9 0.033(3) 0.048(4) 0.064(4) 0.010(3) 0.023(3) 0.025(3)
C10 0.038(4) 0.044(4) 0.059(4) 0.016(3) 0.015(3) 0.022(3)
C11 0.034(3) 0.042(4) 0.044(4) 0.006(3) 0.012(3) 0.017(3)
C12 0.039(4) 0.038(3) 0.046(4) 0.011(3) 0.012(3) 0.013(3)
C13 0.043(4) 0.040(4) 0.047(4) 0.012(3) 0.021(3) 0.018(3)
C14 0.046(4) 0.066(5) 0.051(4) 0.030(4) 0.018(3) 0.022(4)
C15 0.062(5) 0.057(4) 0.057(4) 0.033(4) 0.025(4) 0.024(4)
C16 0.060(4) 0.051(4) 0.056(4) 0.021(4) 0.025(4) 0.018(4)
C17 0.056(4) 0.061(5) 0.057(4) 0.017(4) 0.014(4) 0.013(4)
C18 0.048(4) 0.052(4) 0.054(4) 0.016(3) 0.012(3) 0.015(3)
C19 0.088(6) 0.054(5) 0.067(5) 0.027(4) 0.031(4) 0.010(4)
C20 0.050(4) 0.047(4) 0.053(4) 0.020(3) 0.028(3) 0.024(3)
C21 0.053(4) 0.054(4) 0.055(4) 0.015(4) 0.020(3) 0.020(4)
C22 0.059(5) 0.059(5) 0.086(6) 0.018(4) 0.038(4) 0.041(4)
C23 0.075(5) 0.065(5) 0.080(6) 0.034(4) 0.048(5) 0.043(5)
C24 0.088(6) 0.074(5) 0.051(4) 0.045(5) 0.032(4) 0.031(4)
C25 0.057(4) 0.053(4) 0.052(4) 0.022(4) 0.021(3) 0.021(4)
C26 0.124(8) 0.110(7) 0.099(7) 0.054(6) 0.073(6) 0.069(6)
C27 0.051(4) 0.053(4) 0.106(6) 0.022(4) 0.039(4) 0.034(4)
C28 0.042(4) 0.045(4) 0.052(4) 0.011(3) 0.017(3) 0.023(3)
C29 0.047(4) 0.045(4) 0.053(4) 0.011(3) 0.019(3) 0.026(3)
C30 0.048(4) 0.046(4) 0.053(4) 0.011(3) 0.012(3) 0.023(3)
C31 0.051(4) 0.049(4) 0.056(4) 0.008(3) 0.020(3) 0.019(3)
C32 0.052(4) 0.043(4) 0.064(4) 0.014(3) 0.024(4) 0.021(4)
C33 0.049(4) 0.053(4) 0.057(4) 0.013(3) 0.009(3) 0.025(4)
C34 0.049(4) 0.045(4) 0.066(4) 0.014(3) 0.011(3) 0.024(4)
C35 0.076(5) 0.054(5) 0.084(5) 0.027(4) 0.024(4) 0.030(4)
C36 0.048(4) 0.056(4) 0.051(4) 0.017(3) 0.018(3) 0.026(4)
C37 0.080(5) 0.061(5) 0.071(5) 0.008(4) 0.034(4) 0.026(4)
C38 0.094(6) 0.083(6) 0.082(6) 0.010(5) 0.050(5) 0.040(5)
C39 0.056(5) 0.094(6) 0.061(5) 0.024(4) 0.026(4) 0.038(5)
C40 0.065(5) 0.069(5) 0.059(5) 0.021(4) 0.012(4) 0.018(4)
C41 0.057(4) 0.063(5) 0.058(4) 0.015(4) 0.021(4) 0.027(4)
C42 0.079(6) 0.121(8) 0.069(5) 0.015(5) 0.029(5) 0.037(5)
C43 0.040(4) 0.032(3) 0.040(3) 0.010(3) 0.018(3) 0.009(3)
C44 0.041(4) 0.038(3) 0.038(3) 0.018(3) 0.020(3) 0.014(3)
C45 0.036(3) 0.038(3) 0.039(3) 0.004(3) 0.015(3) 0.013(3)
C46 0.037(4) 0.038(4) 0.050(4) 0.007(3) 0.019(3) 0.014(3)
C47 0.035(3) 0.038(3) 0.042(3) 0.006(3) 0.015(3) 0.011(3)
C48 0.038(4) 0.039(3) 0.040(3) 0.012(3) 0.016(3) 0.017(3)
C49 0.042(4) 0.040(4) 0.043(4) 0.008(3) 0.017(3) 0.016(3)
C50 0.044(4) 0.044(4) 0.039(3) 0.010(3) 0.012(3) 0.016(3)
C51 0.071(5) 0.049(4) 0.049(4) 0.021(4) 0.029(4) 0.018(3)
C52 0.086(5) 0.046(4) 0.067(5) 0.022(4) 0.034(4) 0.025(4)
C53 0.062(5) 0.052(4) 0.065(5) 0.019(4) 0.022(4) 0.023(4)
C54 0.059(4) 0.060(5) 0.061(4) 0.020(4) 0.032(4) 0.031(4)
C55 0.050(4) 0.050(4) 0.050(4) 0.017(3) 0.021(3) 0.020(3)
C56 0.098(6) 0.056(5) 0.108(7) 0.021(5) 0.049(5) 0.044(5)
C57 0.059(4) 0.040(4) 0.044(4) 0.007(3) 0.022(3) 0.012(3)
C58 0.093(6) 0.058(5) 0.052(5) -0.005(4) 0.015(4) 0.009(4)
C59 0.154(10) 0.070(6) 0.045(5) -0.025(7) 0.025(6) -0.000(4)
C60 0.180(11) 0.049(5) 0.072(7) -0.005(6) 0.076(8) 0.003(5)
C61 0.139(9) 0.055(5) 0.099(7) 0.036(5) 0.082(7) 0.031(5)
C62 0.085(6) 0.052(4) 0.061(5) 0.020(4) 0.041(4) 0.017(4)
C63 0.283(16) 0.064(6) 0.088(7) -0.017(8) 0.122(9) -0.013(5)
C64 0.039(4) 0.063(4) 0.055(4) 0.007(3) 0.013(3) 0.026(4)
C65 0.039(4) 0.042(4) 0.047(4) 0.011(3) 0.017(3) 0.020(3)
C66 0.032(3) 0.041(4) 0.050(4) 0.008(3) 0.015(3) 0.020(3)
C67 0.060(5) 0.048(4) 0.089(5) 0.016(4) 0.043(4) 0.027(4)
C68 0.072(5) 0.039(4) 0.103(6) 0.016(4) 0.052(5) 0.016(4)
C69 0.052(4) 0.040(4) 0.074(5) 0.008(3) 0.020(4) 0.023(4)
C70 0.055(4) 0.043(4) 0.062(4) 0.007(3) 0.015(4) 0.024(3)
C71 0.048(4) 0.045(4) 0.048(4) 0.001(3) 0.016(3) 0.017(3)
C72 0.081(6) 0.049(5) 0.120(7) 0.012(4) 0.035(5) 0.029(5)
C73 0.033(3) 0.045(4) 0.047(4) 0.012(3) 0.017(3) 0.020(3)
C74 0.050(4) 0.051(4) 0.055(4) 0.019(3) 0.020(3) 0.026(3)
C75 0.052(4) 0.052(4) 0.063(5) 0.013(3) 0.010(4) 0.033(4)
C76 0.053(4) 0.057(4) 0.051(4) 0.002(4) 0.008(3) 0.029(4)
C77 0.061(5) 0.042(4) 0.060(4) 0.010(3) 0.030(4) 0.015(3)
C78 0.044(4) 0.048(4) 0.052(4) 0.013(3) 0.021(3) 0.021(3)
C79 0.082(6) 0.073(5) 0.057(5) 0.000(4) 0.013(4) 0.031(4)
C80 0.078(5) 0.053(4) 0.057(4) 0.025(4) 0.038(4) 0.020(4)
C81 0.042(4) 0.072(5) 0.049(4) 0.009(4) 0.021(3) 0.014(4)
C82 0.066(5) 0.053(4) 0.039(4) 0.010(4) 0.029(3) 0.013(3)
C83 0.048(4) 0.070(5) 0.043(4) 0.020(4) 0.021(3) 0.031(4)
C84 0.060(5) 0.059(5) 0.039(4) 0.002(4) 0.018(3) 0.008(3)

loop_
_atom_type_symbol
_atom_type_description
_atom_type_scat_dispersion_real
_atom_type_scat_dispersion_imag
_atom_type_scat_source
C C 0.0033 0.0016
;
International Tables for Crystallography
(1992, Vol. C, Tables 4.2.6.8 and 6.1.1.4)
;
H H 0.0000 0.0000
;
International Tables for Crystallography
(1992, Vol. C, Table 6.1.1.4)
;
N N 0.0061 0.0033
;
International Tables for Crystallography
(1992, Vol. C, Tables 4.2.6.8 and 6.1.1.4)
;
Cl Cl 0.1484 0.1585
;
International Tables for Crystallography
(1992, Vol. C, Tables 4.2.6.8 and 6.1.1.4)
;
Ni Ni 0.3393 1.1124
;
International Tables for Crystallography
(1992, Vol. C, Tables 4.2.6.8 and 6.1.1.4)
;

loop_
_geom_angle_atom_site_label_1
_geom_angle_atom_site_label_2
_geom_angle_atom_site_label_3
_geom_angle
_geom_angle_publ_flag
_geom_angle_site_symmetry_1
_geom_angle_site_symmetry_3
Cl1 Ni1 C1 93.0(2) yes . .
Cl1 Ni1 C80 99.0(3) yes . .
Cl1 Ni1 C81 126.5(3) yes . .
Cl1 Ni1 C82 163.6(2) yes . .
Cl1 Ni1 C83 134.91(16) yes . .
Cl1 Ni1 C84 102.4(2) yes . .
C1 Ni1 C80 156.3(3) yes . .
C1 Ni1 C81 120.6(3) yes . .
C1 Ni1 C82 102.4(3) yes . .
C1 Ni1 C83 119.6(3) yes . .
C1 Ni1 C84 155.6(3) yes . .
C80 Ni1 C81 37.0(3) yes . .
C80 Ni1 C82 64.6(3) yes . .
C80 Ni1 C83 63.9(3) yes . .
C80 Ni1 C84 38.9(3) yes . .
C81 Ni1 C82 39.4(3) yes . .
C81 Ni1 C83 64.5(3) yes . .
C81 Ni1 C84 63.9(3) yes . .
C82 Ni1 C83 39.4(3) yes . .
C82 Ni1 C84 65.1(3) yes . .
C83 Ni1 C84 37.7(3) yes . .
C1 N2 C3 112.8(5) yes . .
C1 N2 C6 125.6(5) yes . .
C3 N2 C6 121.5(4) yes . .
C1 N5 C4 111.4(4) yes . .
C1 N5 C43 128.8(4) yes . .
C4 N5 C43 119.7(5) yes . .
Ni1 C1 N2 127.4(5) yes . .
Ni1 C1 N5 129.8(4) yes . .
N2 C1 N5 102.6(4) yes . .
N2 C3 C4 105.4(4) yes . .
N5 C4 C3 107.7(5) yes . .
N2 C6 C7 118.9(6) yes . .
N2 C6 C11 119.3(6) yes . .
C7 C6 C11 121.8(5) yes . .
C6 C7 C8 117.7(6) yes . .
C6 C7 C12 121.0(5) yes . .
C8 C7 C12 121.2(6) yes . .
C7 C8 C9 121.8(7) yes . .
C8 C9 C10 119.0(6) yes . .
C8 C9 C27 120.5(7) yes . .
C10 C9 C27 120.6(7) yes . .
C9 C10 C11 122.3(7) yes . .
C6 C11 C10 117.2(6) yes . .
C6 C11 C28 122.0(5) yes . .
C10 C11 C28 120.7(6) yes . .
C7 C12 C13 111.1(5) yes . .
C7 C12 C20 112.5(5) yes . .
C13 C12 C20 110.1(5) yes . .
C12 C13 C14 117.7(5) yes . .
C12 C13 C18 124.7(6) yes . .
C14 C13 C18 117.5(5) yes . .
C13 C14 C15 120.3(6) yes . .
C14 C15 C16 122.2(7) yes . .
C15 C16 C17 117.6(6) yes . .
C15 C16 C19 121.5(7) yes . .
C17 C16 C19 120.9(6) yes . .
C16 C17 C18 120.2(6) yes . .
C13 C18 C17 122.1(7) yes . .
C12 C20 C21 123.4(6) yes . .
C12 C20 C25 118.7(5) yes . .
C21 C20 C25 117.9(7) yes . .
C20 C21 C22 121.4(6) yes . .
C21 C22 C23 121.0(7) yes . .
C22 C23 C24 118.2(9) yes . .
C22 C23 C26 121.5(7) yes . .
C24 C23 C26 120.3(7) yes . .
C23 C24 C25 122.0(7) yes . .
C20 C25 C24 119.4(6) yes . .
C11 C28 C29 112.4(6) yes . .
C11 C28 C36 111.6(5) yes . .
C29 C28 C36 113.7(6) yes . .
C28 C29 C30 119.6(6) yes . .
C28 C29 C34 123.0(5) yes . .
C30 C29 C34 117.4(6) yes . .
C29 C30 C31 120.6(6) yes . .
C30 C31 C32 120.8(5) yes . .
C31 C32 C33 118.1(7) yes . .
C31 C32 C35 119.7(5) yes . .
C33 C32 C35 122.2(7) yes . .
C32 C33 C34 121.8(7) yes . .
C29 C34 C33 121.2(5) yes . .
C28 C36 C37 119.7(6) yes . .
C28 C36 C41 123.8(7) yes . .
C37 C36 C41 116.4(7) yes . .
C36 C37 C38 122.7(7) yes . .
C37 C38 C39 121.6(9) yes . .
C38 C39 C40 116.7(8) yes . .
C38 C39 C42 121.9(9) yes . .
C40 C39 C42 121.3(7) yes . .
C39 C40 C41 120.5(7) yes . .
C36 C41 C40 121.9(8) yes . .
N5 C43 C44 118.2(5) yes . .
N5 C43 C48 119.5(6) yes . .
C44 C43 C48 122.0(5) yes . .
C43 C44 C45 117.2(6) yes . .
C43 C44 C49 122.8(5) yes . .
C45 C44 C49 119.9(6) yes . .
C44 C45 C46 122.6(6) yes . .
C45 C46 C47 118.6(5) yes . .
C45 C46 C64 121.5(6) yes . .
C47 C46 C64 119.8(6) yes . .
C46 C47 C48 122.1(6) yes . .
C43 C48 C47 117.5(6) yes . .
C43 C48 C65 122.6(5) yes . .
C47 C48 C65 119.9(6) yes . .
C44 C49 C50 112.3(4) yes . .
C44 C49 C57 111.5(6) yes . .
C50 C49 C57 109.9(6) yes . .
C49 C50 C51 119.8(6) yes . .
C49 C50 C55 122.9(6) yes . .
C51 C50 C55 117.3(6) yes . .
C50 C51 C52 121.6(7) yes . .
C51 C52 C53 120.9(7) yes . .
C52 C53 C54 118.0(7) yes . .
C52 C53 C56 121.1(7) yes . .
C54 C53 C56 120.9(7) yes . .
C53 C54 C55 121.1(7) yes . .
C50 C55 C54 120.9(6) yes . .
C49 C57 C58 117.5(7) yes . .
C49 C57 C62 123.5(6) yes . .
C58 C57 C62 118.9(6) yes . .
C57 C58 C59 119.5(9) yes . .
C58 C59 C60 122.2(9) yes . .
C59 C60 C61 117.5(9) yes . .
C59 C60 C63 121.9(10) yes . .
C61 C60 C63 120.6(12) yes . .
C60 C61 C62 120.9(10) yes . .
C57 C62 C61 121.0(7) yes . .
C48 C65 C66 113.9(5) yes . .
C48 C65 C73 111.5(5) yes . .
C66 C65 C73 111.8(6) yes . .
C65 C66 C67 123.2(6) yes . .
C65 C66 C71 119.5(6) yes . .
C67 C66 C71 117.3(6) yes . .
C66 C67 C68 120.7(8) yes . .
C67 C68 C69 121.4(7) yes . .
C68 C69 C70 117.6(6) yes . .
C68 C69 C72 120.6(7) yes . .
C70 C69 C72 121.8(7) yes . .
C69 C70 C71 120.8(7) yes . .
C66 C71 C70 122.1(6) yes . .
C65 C73 C74 122.8(5) yes . .
C65 C73 C78 118.6(6) yes . .
C74 C73 C78 118.5(5) yes . .
C73 C74 C75 121.4(6) yes . .
C74 C75 C76 120.2(7) yes . .
C75 C76 C77 118.0(6) yes . .
C75 C76 C79 121.6(7) yes . .
C77 C76 C79 120.3(6) yes . .
C76 C77 C78 121.3(6) yes . .
C73 C78 C77 120.5(7) yes . .
Ni1 C80 C81 72.2(4) yes . .
Ni1 C80 C84 71.3(4) yes . .
C81 C80 C84 109.7(7) yes . .
Ni1 C81 C80 70.8(5) yes . .
Ni1 C81 C82 66.7(4) yes . .
C80 C81 C82 107.2(6) yes . .
Ni1 C82 C81 73.9(5) yes . .
Ni1 C82 C83 73.9(4) yes . .
C81 C82 C83 107.8(6) yes . .
Ni1 C83 C82 66.8(4) yes . .
Ni1 C83 C84 71.3(5) yes . .
C82 C83 C84 107.6(7) yes . .
Ni1 C84 C80 69.8(4) yes . .
Ni1 C84 C83 71.0(4) yes . .
C80 C84 C83 107.1(5) yes . .
C88 C85 C88 65.6(17) yes . 2_676
C87 C86 C88 71(4) yes . .
C86 C87 C88 82(4) yes . .
C85 C88 C85 114(2) yes . 2_676
C85 C88 C86 89.7(17) yes . .
C85 C88 C87 116(3) yes . .
C85 C88 C88 33.8(12) yes . 2_676
C85 C88 C86 155(3) yes 2_676 .
C85 C88 C87 129(3) yes 2_676 .
C85 C88 C88 81(2) yes 2_676 2_676
C86 C88 C87 26.8(16) yes . .
C86 C88 C88 123(2) yes . 2_676
C87 C88 C88 150(3) yes . 2_676
C92 C91 C92 54(3) yes . 2_556
C91 C92 C91 126(3) yes . 2_556
C91 C92 C92 66(3) yes . 2_556
C91 C92 C93 129(3) yes . .
C91 C92 C92 60(3) yes 2_556 2_556
C91 C92 C93 106(3) yes 2_556 .
C92 C92 C93 166(4) yes 2_556 .
N2 C3 H3 127.288 no . .
C4 C3 H3 127.285 no . .
N5 C4 H4 126.145 no . .
C3 C4 H4 126.150 no . .
C7 C8 H8 119.084 no . .
C9 C8 H8 119.089 no . .
C9 C10 H10 118.836 no . .
C11 C10 H10 118.833 no . .
C7 C12 H12 107.659 no . .
C13 C12 H12 107.667 no . .
C20 C12 H12 107.665 no . .
C13 C14 H14 119.834 no . .
C15 C14 H14 119.833 no . .
C14 C15 H15 118.875 no . .
C16 C15 H15 118.882 no . .
C16 C17 H17 119.900 no . .
C18 C17 H17 119.900 no . .
C13 C18 H18 118.955 no . .
C17 C18 H18 118.957 no . .
C16 C19 H19A 109.470 no . .
C16 C19 H19B 109.476 no . .
C16 C19 H19C 109.469 no . .
H19A C19 H19B 109.481 no . .
H19A C19 H19C 109.457 no . .
H19B C19 H19C 109.475 no . .
C20 C21 H21 119.294 no . .
C22 C21 H21 119.299 no . .
C21 C22 H22 119.528 no . .
C23 C22 H22 119.518 no . .
C23 C24 H24 118.994 no . .
C25 C24 H24 118.972 no . .
C20 C25 H25 120.272 no . .
C24 C25 H25 120.293 no . .
C23 C26 H26A 109.470 no . .
C23 C26 H26B 109.469 no . .
C23 C26 H26C 109.466 no . .
H26A C26 H26B 109.476 no . .
H26A C26 H26C 109.477 no . .
H26B C26 H26C 109.471 no . .
C9 C27 H27A 109.472 no . .
C9 C27 H27B 109.467 no . .
C9 C27 H27C 109.475 no . .
H27A C27 H27B 109.467 no . .
H27A C27 H27C 109.471 no . .
H27B C27 H27C 109.477 no . .
C11 C28 H28 106.169 no . .
C29 C28 H28 106.182 no . .
C36 C28 H28 106.180 no . .
C29 C30 H30 119.712 no . .
C31 C30 H30 119.714 no . .
C30 C31 H31 119.596 no . .
C32 C31 H31 119.600 no . .
C32 C33 H33 119.081 no . .
C34 C33 H33 119.075 no . .
C29 C34 H34 119.393 no . .
C33 C34 H34 119.386 no . .
C32 C35 H35A 109.469 no . .
C32 C35 H35B 109.468 no . .
C32 C35 H35C 109.471 no . .
H35A C35 H35B 109.476 no . .
H35A C35 H35C 109.470 no . .
H35B C35 H35C 109.472 no . .
C36 C37 H37 118.625 no . .
C38 C37 H37 118.628 no . .
C37 C38 H38 119.177 no . .
C39 C38 H38 119.175 no . .
C39 C40 H40 119.756 no . .
C41 C40 H40 119.758 no . .
C36 C41 H41 119.034 no . .
C40 C41 H41 119.036 no . .
C39 C42 H42A 109.471 no . .
C39 C42 H42B 109.471 no . .
C39 C42 H42C 109.464 no . .
H42A C42 H42B 109.476 no . .
H42A C42 H42C 109.472 no . .
H42B C42 H42C 109.472 no . .
C44 C45 H45 118.710 no . .
C46 C45 H45 118.706 no . .
C46 C47 H47 118.949 no . .
C48 C47 H47 118.958 no . .
C44 C49 H49 107.631 no . .
C50 C49 H49 107.632 no . .
C57 C49 H49 107.640 no . .
C50 C51 H51 119.172 no . .
C52 C51 H51 119.188 no . .
C51 C52 H52 119.537 no . .
C53 C52 H52 119.531 no . .
C53 C54 H54 119.446 no . .
C55 C54 H54 119.441 no . .
C50 C55 H55 119.531 no . .
C54 C55 H55 119.531 no . .
C53 C56 H56A 109.471 no . .
C53 C56 H56B 109.471 no . .
C53 C56 H56C 109.476 no . .
H56A C56 H56B 109.473 no . .
H56A C56 H56C 109.471 no . .
H56B C56 H56C 109.466 no . .
C57 C58 H58 120.265 no . .
C59 C58 H58 120.249 no . .
C58 C59 H59 118.900 no . .
C60 C59 H59 118.895 no . .
C60 C61 H61 119.560 no . .
C62 C61 H61 119.569 no . .
C57 C62 H62 119.495 no . .
C61 C62 H62 119.488 no . .
C60 C63 H63A 109.478 no . .
C60 C63 H63B 109.470 no . .
C60 C63 H63C 109.469 no . .
H63A C63 H63B 109.473 no . .
H63A C63 H63C 109.466 no . .
H63B C63 H63C 109.471 no . .
C46 C64 H64A 109.469 no . .
C46 C64 H64B 109.472 no . .
C46 C64 H64C 109.480 no . .
H64A C64 H64B 109.462 no . .
H64A C64 H64C 109.469 no . .
H64B C64 H64C 109.477 no . .
C48 C65 H65 106.376 no . .
C66 C65 H65 106.373 no . .
C73 C65 H65 106.370 no . .
C66 C67 H67 119.676 no . .
C68 C67 H67 119.672 no . .
C67 C68 H68 119.301 no . .
C69 C68 H68 119.310 no . .
C69 C70 H70 119.594 no . .
C71 C70 H70 119.599 no . .
C66 C71 H71 118.942 no . .
C70 C71 H71 118.948 no . .
C69 C72 H72A 109.465 no . .
C69 C72 H72B 109.466 no . .
C69 C72 H72C 109.468 no . .
H72A C72 H72B 109.473 no . .
H72A C72 H72C 109.480 no . .
H72B C72 H72C 109.476 no . .
C73 C74 H74 119.283 no . .
C75 C74 H74 119.271 no . .
C74 C75 H75 119.905 no . .
C76 C75 H75 119.907 no . .
C76 C77 H77 119.319 no . .
C78 C77 H77 119.335 no . .
C73 C78 H78 119.762 no . .
C77 C78 H78 119.758 no . .
C76 C79 H79A 109.475 no . .
C76 C79 H79B 109.469 no . .
C76 C79 H79C 109.479 no . .
H79A C79 H79B 109.472 no . .
H79A C79 H79C 109.462 no . .
H79B C79 H79C 109.469 no . .
Ni1 C80 H80 122.971 no . .
C81 C80 H80 125.142 no . .
C84 C80 H80 125.136 no . .
Ni1 C81 H81 127.701 no . .
C80 C81 H81 126.395 no . .
C82 C81 H81 126.379 no . .
Ni1 C82 H82 118.068 no . .
C81 C82 H82 126.085 no . .
C83 C82 H82 126.083 no . .
Ni1 C83 H83 127.245 no . .
C82 C83 H83 126.217 no . .
C84 C83 H83 126.210 no . .
Ni1 C84 H84 124.313 no . .
C80 C84 H84 126.443 no . .
C83 C84 H84 126.429 no . .

loop_
_geom_bond_atom_site_label_1
_geom_bond_atom_site_label_2
_geom_bond_distance
_geom_bond_publ_flag
_geom_bond_site_symmetry_2
Ni1 Cl1 2.173(2) yes .
Ni1 C1 1.865(6) yes .
Ni1 C80 2.146(8) yes .
Ni1 C81 2.164(7) yes .
Ni1 C82 2.068(8) yes .
Ni1 C83 2.162(8) yes .
Ni1 C84 2.165(6) yes .
N2 C1 1.372(6) yes .
N2 C3 1.395(7) yes .
N2 C6 1.440(7) yes .
N5 C1 1.380(8) yes .
N5 C4 1.389(6) yes .
N5 C43 1.454(7) yes .
C3 C4 1.353(8) yes .
C6 C7 1.403(9) yes .
C6 C11 1.401(9) yes .
C7 C8 1.393(8) yes .
C7 C12 1.538(10) yes .
C8 C9 1.373(10) yes .
C9 C10 1.382(10) yes .
C9 C27 1.517(9) yes .
C10 C11 1.390(8) yes .
C11 C28 1.520(10) yes .
C12 C13 1.536(7) yes .
C12 C20 1.534(10) yes .
C13 C14 1.389(10) yes .
C13 C18 1.367(9) yes .
C14 C15 1.385(9) yes .
C15 C16 1.374(9) yes .
C16 C17 1.381(11) yes .
C16 C19 1.501(9) yes .
C17 C18 1.399(9) yes .
C20 C21 1.392(8) yes .
C20 C25 1.404(8) yes .
C21 C22 1.382(13) yes .
C22 C23 1.377(11) yes .
C23 C24 1.381(10) yes .
C23 C26 1.510(15) yes .
C24 C25 1.393(12) yes .
C28 C29 1.507(10) yes .
C28 C36 1.524(9) yes .
C29 C30 1.391(7) yes .
C29 C34 1.383(10) yes .
C30 C31 1.405(10) yes .
C31 C32 1.380(10) yes .
C32 C33 1.362(8) yes .
C32 C35 1.519(11) yes .
C33 C34 1.383(10) yes .
C36 C37 1.371(12) yes .
C36 C41 1.363(9) yes .
C37 C38 1.373(12) yes .
C38 C39 1.366(11) yes .
C39 C40 1.396(13) yes .
C39 C42 1.512(11) yes .
C40 C41 1.401(10) yes .
C43 C44 1.415(9) yes .
C43 C48 1.384(9) yes .
C44 C45 1.394(7) yes .
C44 C49 1.521(9) yes .
C45 C46 1.365(9) yes .
C46 C47 1.387(10) yes .
C46 C64 1.510(8) yes .
C47 C48 1.402(7) yes .
C48 C65 1.509(10) yes .
C49 C50 1.532(9) yes .
C49 C57 1.529(8) yes .
C50 C51 1.385(9) yes .
C50 C55 1.385(10) yes .
C51 C52 1.375(11) yes .
C52 C53 1.382(11) yes .
C53 C54 1.375(10) yes .
C53 C56 1.533(12) yes .
C54 C55 1.390(11) yes .
C57 C58 1.398(10) yes .
C57 C62 1.343(11) yes .
C58 C59 1.396(11) yes .
C59 C60 1.362(19) yes .
C60 C61 1.381(15) yes .
C60 C63 1.505(14) yes .
C61 C62 1.410(11) yes .
C65 C66 1.522(8) yes .
C65 C73 1.528(8) yes .
C66 C67 1.381(10) yes .
C66 C71 1.371(10) yes .
C67 C68 1.388(10) yes .
C68 C69 1.380(12) yes .
C69 C70 1.370(10) yes .
C69 C72 1.517(10) yes .
C70 C71 1.380(9) yes .
C73 C74 1.367(10) yes .
C73 C78 1.389(8) yes .
C74 C75 1.398(9) yes .
C75 C76 1.384(9) yes .
C76 C77 1.392(11) yes .
C76 C79 1.512(9) yes .
C77 C78 1.379(9) yes .
C80 C81 1.368(9) yes .
C80 C84 1.436(11) yes .
C81 C82 1.430(12) yes .
C82 C83 1.427(8) yes .
C83 C84 1.397(11) yes .
C85 C88 1.77(3) yes .
C85 C88 1.00(4) yes 2_676
C86 C87 0.67(4) yes .
C86 C88 1.48(4) yes .
C87 C88 1.41(4) yes .
C88 C88 1.63(3) yes 2_676
C91 C92 1.21(4) yes .
C91 C92 1.28(4) yes 2_556
C92 C92 1.14(4) yes 2_556
C92 C93 1.56(4) yes .
C3 H3 0.950 no .
C4 H4 0.950 no .
C8 H8 0.950 no .
C10 H10 0.950 no .
C12 H12 1.000 no .
C14 H14 0.950 no .
C15 H15 0.950 no .
C17 H17 0.950 no .
C18 H18 0.950 no .
C19 H19A 0.980 no .
C19 H19B 0.980 no .
C19 H19C 0.980 no .
C21 H21 0.950 no .
C22 H22 0.950 no .
C24 H24 0.950 no .
C25 H25 0.950 no .
C26 H26A 0.980 no .
C26 H26B 0.980 no .
C26 H26C 0.980 no .
C27 H27A 0.980 no .
C27 H27B 0.980 no .
C27 H27C 0.980 no .
C28 H28 1.000 no .
C30 H30 0.950 no .
C31 H31 0.950 no .
C33 H33 0.950 no .
C34 H34 0.950 no .
C35 H35A 0.980 no .
C35 H35B 0.980 no .
C35 H35C 0.980 no .
C37 H37 0.950 no .
C38 H38 0.950 no .
C40 H40 0.950 no .
C41 H41 0.950 no .
C42 H42A 0.980 no .
C42 H42B 0.980 no .
C42 H42C 0.980 no .
C45 H45 0.950 no .
C47 H47 0.950 no .
C49 H49 1.000 no .
C51 H51 0.950 no .
C52 H52 0.950 no .
C54 H54 0.950 no .
C55 H55 0.950 no .
C56 H56A 0.980 no .
C56 H56B 0.980 no .
C56 H56C 0.980 no .
C58 H58 0.950 no .
C59 H59 0.950 no .
C61 H61 0.950 no .
C62 H62 0.950 no .
C63 H63A 0.980 no .
C63 H63B 0.980 no .
C63 H63C 0.980 no .
C64 H64A 0.980 no .
C64 H64B 0.980 no .
C64 H64C 0.980 no .
C65 H65 1.000 no .
C67 H67 0.950 no .
C68 H68 0.950 no .
C70 H70 0.950 no .
C71 H71 0.950 no .
C72 H72A 0.980 no .
C72 H72B 0.980 no .
C72 H72C 0.980 no .
C74 H74 0.950 no .
C75 H75 0.950 no .
C77 H77 0.950 no .
C78 H78 0.950 no .
C79 H79A 0.980 no .
C79 H79B 0.980 no .
C79 H79C 0.980 no .
C80 H80 0.950 no .
C81 H81 0.950 no .
C82 H82 0.950 no .
C83 H83 0.950 no .
C84 H84 0.950 no .

loop_
_geom_contact_atom_site_label_1
_geom_contact_atom_site_label_2
_geom_contact_distance
_geom_contact_publ_flag
_geom_contact_site_symmetry_2
Ni1 C6 3.358(5) no .
Ni1 C43 3.500(6) no .
Cl1 N5 3.324(5) no .
Cl1 C43 3.274(6) no .
Cl1 C44 3.516(6) no .
Cl1 C51 3.547(8) no .
N2 C12 2.893(8) no .
N2 C13 3.517(8) no .
N2 C28 2.915(9) no .
N2 C36 3.426(9) no .
N2 C43 3.580(7) no .
N2 C82 3.502(8) no .
N5 C6 3.554(7) no .
N5 C49 2.929(9) no .
N5 C57 3.501(9) no .
N5 C65 2.915(8) no .
N5 C66 3.275(9) no .
N5 C67 3.519(10) no .
C1 C7 3.478(8) no .
C1 C11 3.243(8) no .
C1 C28 3.364(9) no .
C1 C44 3.572(8) no .
C1 C48 3.287(8) no .
C1 C65 3.310(9) no .
C3 C7 3.200(9) no .
C3 C11 3.431(9) no .
C3 C12 3.223(10) no .
C3 C13 3.231(9) no .
C3 C41 3.540(10) no .
C3 C43 3.588(7) no .
C4 C6 3.563(9) no .
C4 C44 3.107(7) no .
C4 C48 3.435(7) no .
C4 C49 3.170(9) no .
C4 C57 3.102(10) no .
C4 C58 3.511(11) no .
C4 C67 3.458(11) no .
C6 C9 2.771(8) no .
C6 C13 3.351(9) no .
C6 C36 3.285(11) no .
C6 C41 3.358(10) no .
C6 C81 3.456(8) no .
C6 C82 3.313(8) no .
C7 C10 2.777(10) no .
C7 C18 2.917(8) no .
C7 C21 3.376(10) no .
C7 C25 3.419(11) no .
C7 C82 3.479(7) no .
C8 C11 2.791(10) no .
C8 C13 3.384(9) no .
C8 C18 3.415(9) no .
C8 C20 2.949(10) no .
C8 C21 3.294(11) no .
C10 C29 2.901(10) no .
C10 C34 3.260(11) no .
C10 C36 3.410(10) no .
C10 C41 3.525(10) no .
C11 C30 3.356(9) no .
C11 C34 3.342(11) no .
C11 C41 2.859(9) no .
C11 C81 3.419(8) no .
C13 C16 2.820(8) no .
C13 C21 2.975(10) no .
C14 C17 2.753(9) no .
C14 C20 3.139(9) no .
C14 C21 3.554(10) no .
C15 C18 2.720(11) no .
C18 C20 3.504(9) no .
C18 C21 3.593(11) no .
C20 C23 2.816(12) no .
C21 C24 2.742(9) no .
C22 C25 2.771(9) no .
C29 C32 2.819(10) no .
C29 C37 3.065(11) no .
C30 C33 2.741(10) no .
C31 C34 2.742(8) no .
C34 C36 3.020(10) no .
C34 C37 3.403(11) no .
C36 C39 2.831(10) no .
C37 C40 2.715(10) no .
C38 C41 2.722(14) no .
C43 C46 2.778(7) no .
C43 C57 3.390(9) no .
C43 C66 3.271(10) no .
C43 C67 3.415(11) no .
C44 C47 2.781(9) no .
C44 C51 3.219(10) no .
C44 C55 3.509(10) no .
C44 C62 2.922(9) no .
C45 C48 2.786(9) no .
C45 C50 2.911(9) no .
C45 C51 3.533(10) no .
C45 C55 3.521(10) no .
C45 C57 3.338(7) no .
C45 C62 3.321(8) no .
C47 C66 3.471(8) no .
C47 C67 3.598(9) no .
C47 C73 2.839(10) no .
C47 C74 3.464(11) no .
C47 C78 3.352(9) no .
C48 C67 2.916(9) no .
C48 C74 3.465(10) no .
C48 C78 3.161(9) no .
C50 C53 2.812(10) no .
C50 C58 3.214(8) no .
C50 C62 3.371(10) no .
C51 C54 2.736(11) no .
C52 C55 2.743(10) no .
C55 C57 2.858(10) no .
C55 C58 3.436(9) no .
C55 C62 3.371(11) no .
C57 C60 2.811(11) no .
C58 C61 2.745(15) no .
C59 C62 2.734(12) no .
C66 C69 2.811(9) no .
C66 C74 2.899(8) no .
C67 C70 2.739(11) no .
C67 C73 3.565(8) no .
C68 C71 2.718(10) no .
C71 C73 3.108(7) no .
C71 C74 3.280(7) no .
C73 C76 2.808(8) no .
C74 C77 2.741(9) no .
C75 C78 2.760(11) no .
C78 C83 3.521(9) no .
C3 C63 3.301(12) no 2_566
C4 C63 3.372(10) no 2_566
C27 C67 3.476(11) no 1_655
C30 C77 3.527(9) no 2_555
C31 C76 3.415(10) no 2_555
C31 C77 3.444(9) no 2_555
C31 C79 3.574(12) no 2_555
C38 C86 3.54(3) no 2_666
C54 C91 3.483(18) no .
C63 C3 3.301(12) no 2_566
C63 C4 3.372(10) no 2_566
C67 C27 3.476(11) no 1_455
C70 C71 3.575(10) no 2_565
C71 C70 3.575(10) no 2_565
C76 C31 3.415(10) no 2_555
C77 C30 3.527(9) no 2_555
C77 C31 3.444(9) no 2_555
C79 C31 3.574(12) no 2_555
C79 C85 3.535(14) no 1_444
C85 C79 3.535(14) no 1_666
C86 C38 3.54(3) no 2_666
C91 C54 3.483(18) no .
Ni1 H28 3.0124 no .
Ni1 H30 3.0549 no .
Ni1 H65 2.8115 no .
Ni1 H78 3.5481 no .
Cl1 H28 3.0948 no .
Cl1 H30 2.7409 no .
Cl1 H49 3.2222 no .
Cl1 H51 2.6429 no .
Cl1 H80 3.3278 no .
Cl1 H84 3.5124 no .
N2 H4 3.1110 no .
N2 H12 2.4880 no .
N2 H28 2.5287 no .
N2 H41 3.4245 no .
N2 H82 3.1963 no .
N5 H3 3.1387 no .
N5 H28 3.4252 no .
N5 H49 2.5566 no .
N5 H65 2.6475 no .
N5 H67 3.3305 no .
C1 H3 3.2164 no .
C1 H4 3.1979 no .
C1 H12 3.1284 no .
C1 H28 2.6180 no .
C1 H49 3.2161 no .
C1 H65 2.6273 no .
C1 H82 3.0770 no .
C3 H12 2.8217 no .
C3 H28 3.3674 no .
C3 H41 3.4082 no .
C3 H49 3.5544 no .
C4 H12 3.5264 no .
C4 H49 2.8549 no .
C4 H67 3.2799 no .
C6 H3 2.7641 no .
C6 H8 3.2522 no .
C6 H10 3.2426 no .
C6 H12 2.6369 no .
C6 H18 3.2367 no .
C6 H28 2.6327 no .
C6 H41 2.8475 no .
C6 H81 3.2495 no .
C6 H82 2.8938 no .
C7 H3 3.2640 no .
C7 H18 2.5662 no .
C7 H21 3.3980 no .
C7 H25 3.4775 no .
C7 H41 3.5206 no .
C7 H82 2.7474 no .
C8 H10 3.2267 no .
C8 H12 3.2995 no .
C8 H18 2.7923 no .
C8 H21 3.2148 no .
C8 H27A 2.7583 no .
C8 H27B 2.7596 no .
C8 H27C 3.3005 no .
C8 H82 3.3539 no .
C9 H18 3.5556 no .
C9 H81 3.3740 no .
C10 H8 3.2295 no .
C10 H27A 3.1429 no .
C10 H27B 3.1349 no .
C10 H27C 2.5604 no .
C10 H28 3.2539 no .
C10 H34 3.2474 no .
C10 H41 2.9711 no .
C10 H81 2.9690 no .
C11 H30 3.4198 no .
C11 H34 3.3995 no .
C11 H41 2.4804 no .
C11 H81 2.9257 no .
C12 H3 3.2318 no .
C12 H8 2.6969 no .
C12 H14 2.6309 no .
C12 H18 2.7359 no .
C12 H21 2.7386 no .
C12 H25 2.6723 no .
C12 H82 3.0763 no .
C13 H3 2.8229 no .
C13 H8 3.4447 no .
C13 H15 3.2560 no .
C13 H17 3.2679 no .
C13 H21 2.7134 no .
C14 H3 3.3425 no .
C14 H12 2.6318 no .
C14 H18 3.2171 no .
C14 H21 3.3968 no .
C14 H72B 3.3260 no .
C15 H17 3.2199 no .
C15 H19A 2.7659 no .
C15 H19B 2.7545 no .
C15 H19C 3.2962 no .
C15 H72B 3.3971 no .
C16 H14 3.2641 no .
C16 H18 3.2584 no .
C17 H3 3.5927 no .
C17 H15 3.2147 no .
C17 H19A 3.1212 no .
C17 H19B 3.1354 no .
C17 H19C 2.5504 no .
C18 H3 2.9627 no .
C18 H8 3.5023 no .
C18 H12 3.2553 no .
C18 H14 3.2192 no .
C18 H21 2.9939 no .
C19 H15 2.6542 no .
C19 H17 2.6662 no .
C20 H8 2.6169 no .
C20 H14 3.0602 no .
C20 H22 3.2705 no .
C20 H24 3.2695 no .
C20 H82 3.3030 no .
C21 H8 2.6089 no .
C21 H12 3.3283 no .
C21 H25 3.2611 no .
C22 H8 3.5362 no .
C22 H24 3.2236 no .
C22 H26A 2.7742 no .
C22 H26B 2.7676 no .
C22 H26C 3.3065 no .
C23 H21 3.2510 no .
C23 H25 3.2787 no .
C24 H22 3.2274 no .
C24 H26A 3.1279 no .
C24 H26B 3.1309 no .
C24 H26C 2.5472 no .
C25 H8 3.5756 no .
C25 H12 2.5641 no .
C25 H21 3.2571 no .
C25 H70 3.4774 no .
C25 H71 3.1880 no .
C25 H82 2.9284 no .
C26 H22 2.6736 no .
C26 H24 2.6457 no .
C27 H8 2.6478 no .
C27 H10 2.6544 no .
C28 H10 2.6689 no .
C28 H30 2.6518 no .
C28 H34 2.7058 no .
C28 H37 2.6273 no .
C28 H41 2.7082 no .
C29 H10 2.5603 no .
C29 H31 3.2798 no .
C29 H33 3.2573 no .
C29 H37 2.8607 no .
C29 H81 3.5982 no .
C30 H10 3.4553 no .
C30 H28 2.5233 no .
C30 H34 3.2321 no .
C30 H37 3.5821 no .
C30 H80 3.1879 no .
C30 H81 3.2788 no .
C31 H33 3.2110 no .
C31 H35A 3.1229 no .
C31 H35B 3.1362 no .
C31 H35C 2.5440 no .
C31 H80 3.5438 no .
C32 H30 3.2724 no .
C32 H34 3.2455 no .
C33 H10 3.4327 no .
C33 H31 3.2114 no .
C33 H35A 2.7840 no .
C33 H35B 2.7766 no .
C33 H35C 3.3052 no .
C34 H10 2.5754 no .
C34 H28 3.2827 no .
C34 H30 3.2329 no .
C34 H37 3.3107 no .
C35 H31 2.6479 no .
C35 H33 2.6723 no .
C36 H10 3.5052 no .
C36 H34 2.7537 no .
C36 H38 3.2522 no .
C36 H40 3.2645 no .
C36 H58 3.5848 no .
C37 H28 2.7111 no .
C37 H34 3.1877 no .
C37 H41 3.1882 no .
C37 H58 2.9434 no .
C38 H40 3.2157 no .
C38 H42A 2.7641 no .
C38 H42B 2.7814 no .
C38 H42C 3.3013 no .
C38 H58 2.7108 no .
C39 H37 3.2344 no .
C39 H41 3.2780 no .
C39 H58 3.1931 no .
C39 H59 3.4926 no .
C40 H38 3.2169 no .
C40 H42A 3.1691 no .
C40 H42B 3.1413 no .
C40 H42C 2.5791 no .
C41 H3 3.2459 no .
C41 H28 3.1442 no .
C41 H34 3.3282 no .
C41 H37 3.1847 no .
C42 H38 2.6679 no .
C42 H40 2.6946 no .
C42 H59 3.3046 no .
C43 H4 2.7166 no .
C43 H45 3.2570 no .
C43 H47 3.2393 no .
C43 H49 2.6554 no .
C43 H62 3.4485 no .
C43 H65 2.6539 no .
C43 H67 2.9489 no .
C44 H4 3.0998 no .
C44 H51 3.1552 no .
C44 H62 2.6020 no .
C45 H47 3.2206 no .
C45 H49 3.2810 no .
C45 H62 2.6710 no .
C45 H64A 2.7607 no .
C45 H64B 2.7672 no .
C45 H64C 3.2961 no .
C46 H62 3.4905 no .
C47 H45 3.2222 no .
C47 H64A 3.1344 no .
C47 H64B 3.1263 no .
C47 H64C 2.5425 no .
C47 H65 3.2292 no .
C47 H67 3.0539 no .
C47 H78 3.4530 no .
C48 H67 2.5622 no .
C48 H78 3.0873 no .
C49 H4 3.1370 no .
C49 H45 2.6548 no .
C49 H51 2.6562 no .
C49 H55 2.7249 no .
C49 H58 2.6400 no .
C49 H62 2.6931 no .
C50 H45 2.5690 no .
C50 H52 3.2600 no .
C50 H54 3.2648 no .
C50 H58 3.2186 no .
C50 H62 3.4778 no .
C51 H45 3.2462 no .
C51 H49 2.6548 no .
C51 H55 3.2291 no .
C52 H54 3.2249 no .
C52 H56A 3.1598 no .
C52 H56B 3.1558 no .
C52 H56C 2.5868 no .
C53 H51 3.2493 no .
C53 H55 3.2578 no .
C54 H52 3.2243 no .
C54 H56A 2.7786 no .
C54 H56B 2.7844 no .
C54 H56C 3.3180 no .
C55 H45 2.8681 no .
C55 H49 3.2550 no .
C55 H51 3.2270 no .
C55 H62 3.5100 no .
C56 H52 2.6870 no .
C56 H54 2.6742 no .
C57 H4 2.6775 no .
C57 H45 3.3766 no .
C57 H55 2.5048 no .
C57 H59 3.2658 no .
C57 H61 3.2431 no .
C58 H4 3.1687 no .
C58 H49 2.5834 no .
C58 H55 3.0798 no .
C58 H62 3.2233 no .
C59 H42B 3.3861 no .
C59 H61 3.2072 no .
C59 H63A 2.7654 no .
C59 H63B 2.7609 no .
C59 H63C 3.2924 no .
C60 H58 3.2645 no .
C60 H62 3.2767 no .
C61 H4 3.5296 no .
C61 H55 3.4929 no .
C61 H59 3.2061 no .
C61 H63A 3.1229 no .
C61 H63B 3.1337 no .
C61 H63C 2.5475 no .
C62 H4 2.8925 no .
C62 H45 3.3249 no .
C62 H49 3.2578 no .
C62 H55 2.7394 no .
C62 H58 3.2197 no .
C63 H59 2.6550 no .
C63 H61 2.6566 no .
C64 H45 2.6510 no .
C64 H47 2.6421 no .
C65 H47 2.6570 no .
C65 H67 2.7238 no .
C65 H71 2.6276 no .
C65 H74 2.6986 no .
C65 H78 2.6431 no .
C65 H83 3.2911 no .
C66 H47 3.5652 no .
C66 H68 3.2564 no .
C66 H70 3.2548 no .
C66 H74 2.5550 no .
C67 H4 3.2944 no .
C67 H65 3.2067 no .
C67 H71 3.2102 no .
C67 H74 3.0974 no .
C68 H14 3.5180 no .
C68 H70 3.2166 no .
C68 H72A 3.1321 no .
C68 H72B 3.1425 no .
C68 H72C 2.5590 no .
C69 H14 2.8682 no .
C69 H67 3.2641 no .
C69 H71 3.2393 no .
C70 H12 3.5493 no .
C70 H14 2.8299 no .
C70 H25 3.5139 no .
C70 H68 3.2135 no .
C70 H72A 2.7868 no .
C70 H72B 2.7689 no .
C70 H72C 3.3081 no .
C71 H12 3.2268 no .
C71 H14 3.4905 no .
C71 H25 3.0709 no .
C71 H65 2.6497 no .
C71 H67 3.2132 no .
C71 H74 2.9187 no .
C72 H14 3.2174 no .
C72 H15 3.5097 no .
C72 H68 2.6600 no .
C72 H70 2.6792 no .
C73 H47 2.4694 no .
C73 H71 2.9993 no .
C73 H75 3.2623 no .
C73 H77 3.2556 no .
C73 H83 3.2628 no .
C74 H47 2.8151 no .
C74 H65 3.2337 no .
C74 H71 3.3095 no .
C74 H78 3.2282 no .
C75 H47 3.5896 no .
C75 H77 3.2391 no .
C75 H79A 2.7790 no .
C75 H79B 2.7835 no .
C75 H79C 3.3169 no .
C76 H74 3.2635 no .
C76 H78 3.2685 no .
C77 H75 3.2438 no .
C77 H79A 3.1523 no .
C77 H79B 3.1310 no .
C77 H79C 2.5576 no .
C78 H47 2.9999 no .
C78 H65 2.6097 no .
C78 H74 3.2288 no .
C78 H83 2.8980 no .
C78 H84 3.5038 no .
C79 H75 2.6918 no .
C79 H77 2.6643 no .
C80 H30 2.9133 no .
C80 H82 3.1651 no .
C80 H83 3.1994 no .
C81 H30 3.1183 no .
C81 H83 3.2248 no .
C81 H84 3.2042 no .
C82 H12 3.5989 no .
C82 H25 3.1619 no .
C82 H65 3.3757 no .
C82 H80 3.1699 no .
C82 H84 3.1986 no .
C83 H65 2.8226 no .
C83 H78 2.9339 no .
C83 H80 3.1920 no .
C83 H81 3.2248 no .
C84 H78 3.0063 no .
C84 H81 3.2102 no .
C84 H82 3.1926 no .
H3 H4 2.4892 no .
H3 H12 3.0698 no .
H3 H18 3.1744 no .
H3 H41 3.0287 no .
H4 H49 3.0870 no .
H4 H58 3.5588 no .
H4 H62 3.1598 no .
H4 H67 2.9562 no .
H8 H12 3.5609 no .
H8 H18 2.9669 no .
H8 H21 2.5243 no .
H8 H27A 2.6844 no .
H8 H27B 2.7015 no .
H8 H27C 3.5781 no .
H10 H27A 3.3164 no .
H10 H27B 3.3157 no .
H10 H27C 2.3306 no .
H10 H28 3.5073 no .
H10 H34 2.5814 no .
H10 H41 3.3378 no .
H10 H81 3.2858 no .
H12 H14 2.4775 no .
H12 H18 3.5170 no .
H12 H25 2.3647 no .
H12 H71 3.1932 no .
H12 H82 2.7887 no .
H14 H15 2.3166 no .
H14 H70 2.9141 no .
H14 H72B 2.6629 no .
H15 H19A 2.7174 no .
H15 H19B 2.6874 no .
H15 H19C 3.5828 no .
H15 H72B 2.7944 no .
H15 H72C 3.5188 no .
H17 H18 2.3323 no .
H17 H19A 3.3175 no .
H17 H19B 3.3369 no .
H17 H19C 2.3430 no .
H18 H21 3.0955 no .
H18 H41 3.0832 no .
H21 H22 2.3156 no .
H22 H26A 2.7205 no .
H22 H26B 2.7243 no .
H24 H25 2.3326 no .
H24 H26A 3.3009 no .
H24 H26B 3.3145 no .
H24 H26C 2.3179 no .
H25 H70 3.2893 no .
H25 H71 2.4184 no .
H25 H82 2.3821 no .
H25 H83 3.3732 no .
H28 H30 2.3185 no .
H28 H34 3.5852 no .
H28 H37 2.6325 no .
H28 H41 3.3661 no .
H28 H49 3.2321 no .
H28 H81 3.5796 no .
H30 H31 2.3446 no .
H30 H80 2.5422 no .
H30 H81 3.0100 no .
H31 H35A 3.2972 no .
H31 H35B 3.3226 no .
H31 H35C 2.3174 no .
H31 H80 3.2325 no .
H33 H34 2.3111 no .
H33 H35A 2.7344 no .
H33 H35B 2.7194 no .
H33 H35C 3.5971 no .
H34 H37 3.3369 no .
H34 H41 3.5682 no .
H37 H38 2.2915 no .
H37 H49 3.4156 no .
H37 H58 3.1950 no .
H38 H42A 2.7038 no .
H38 H42B 2.7367 no .
H38 H42C 3.5937 no .
H38 H58 2.8204 no .
H40 H41 2.3341 no .
H40 H42A 3.3758 no .
H40 H42B 3.3327 no .
H40 H42C 2.3760 no .
H42B H58 3.4878 no .
H42B H59 2.5144 no .
H45 H49 3.5312 no .
H45 H55 3.0185 no .
H45 H62 2.7140 no .
H45 H64A 2.7078 no .
H45 H64B 2.6948 no .
H45 H64C 3.5787 no .
H47 H64A 3.3157 no .
H47 H64B 3.2932 no .
H47 H64C 2.3095 no .
H47 H65 3.4696 no .
H47 H67 3.3689 no .
H47 H74 3.0607 no .
H47 H78 3.3371 no .
H49 H51 2.5048 no .
H49 H55 3.5126 no .
H49 H58 2.3974 no .
H49 H62 3.5383 no .
H51 H52 2.3068 no .
H52 H56A 3.3573 no .
H52 H56B 3.3368 no .
H52 H56C 2.3726 no .
H54 H55 2.3248 no .
H54 H56A 2.7266 no .
H54 H56B 2.7191 no .
H55 H58 3.4936 no .
H55 H62 2.9554 no .
H58 H59 2.3337 no .
H59 H63A 2.7153 no .
H59 H63B 2.6981 no .
H59 H63C 3.5818 no .
H61 H62 2.3464 no .
H61 H63A 3.3067 no .
H61 H63B 3.3296 no .
H61 H63C 2.3306 no .
H65 H67 3.4506 no .
H65 H71 2.5098 no .
H65 H74 3.4969 no .
H65 H78 2.4591 no .
H65 H82 3.4504 no .
H65 H83 2.4934 no .
H67 H68 2.3229 no .
H67 H74 3.4617 no .
H68 H72A 3.3178 no .
H68 H72B 3.3248 no .
H68 H72C 2.3365 no .
H70 H71 2.3091 no .
H70 H72A 2.7514 no .
H70 H72B 2.7104 no .
H71 H74 3.1855 no .
H71 H83 3.2339 no .
H74 H75 2.3366 no .
H75 H79A 2.7345 no .
H75 H79B 2.7475 no .
H77 H78 2.3156 no .
H77 H79A 3.3380 no .
H77 H79B 3.3132 no .
H77 H79C 2.3365 no .
H78 H83 2.5298 no .
H78 H84 2.6537 no .
H80 H81 2.4789 no .
H80 H84 2.5467 no .
H81 H82 2.5547 no .
H82 H83 2.5496 no .
H83 H84 2.5225 no .
Cl1 H77 3.1870 no 2_555
Cl1 H78 2.9387 no 2_555
Cl1 H84 2.7360 no 2_555
C3 H63A 3.2734 no 2_566
C3 H63B 3.1521 no 2_566
C3 H63C 2.9306 no 2_566
C4 H63A 2.9780 no 2_566
C4 H63B 3.2579 no 2_566
C4 H63C 3.3237 no 2_566
C8 H26C 3.1723 no 2_665
C8 H42C 3.2440 no 2_666
C9 H26C 3.4111 no 2_665
C9 H42C 3.2860 no 2_666
C10 H64A 3.3972 no 1_655
C14 H63B 3.1926 no 2_566
C14 H75 3.5289 no 2_565
C14 H79A 3.2512 no 2_565
C15 H63B 2.9223 no 2_566
C15 H79A 2.8292 no 2_565
C16 H63B 3.2053 no 2_566
C17 H63C 3.5761 no 2_566
C18 H42A 3.5863 no 2_666
C18 H42C 3.5762 no 2_666
C19 H33 3.4800 no 2_666
C19 H34 3.3666 no 2_666
C19 H55 3.1126 no 2_566
C20 H75 3.2221 no 2_565
C21 H75 2.9993 no 2_565
C22 H35A 3.5269 no 1_565
C22 H35C 3.5295 no 1_565
C22 H75 2.9740 no 2_565
C23 H74 3.3328 no 2_565
C23 H75 3.1377 no 2_565
C24 H26A 3.2184 no 2_665
C24 H74 3.0275 no 2_565
C24 H75 3.3209 no 2_565
C25 H26A 3.0711 no 2_665
C25 H74 3.5550 no 2_565
C25 H75 3.3700 no 2_565
C26 H27B 3.3811 no 2_665
C26 H35C 3.5398 no 1_565
C26 H82 3.4678 no 2_665
C27 H26C 3.3184 no 2_665
C27 H42C 3.2317 no 2_666
C27 H62 3.3178 no 1_655
C27 H67 2.7316 no 1_655
C27 H68 3.3240 no 1_655
C29 H64A 3.5076 no 1_655
C30 H64A 3.2387 no 1_655
C30 H77 3.2263 no 2_555
C31 H64A 3.0669 no 1_655
C31 H64B 3.3058 no 1_655
C31 H77 3.4989 no 2_555
C31 H79B 3.1596 no 2_555
C31 H79C 3.5942 no 2_555
C32 H45 3.4354 no 1_655
C32 H64A 3.1830 no 1_655
C32 H64B 3.2957 no 1_655
C32 H79B 2.9190 no 2_555
C33 H19C 3.3444 no 2_666
C33 H45 3.3045 no 1_655
C33 H55 3.5600 no 1_655
C33 H64A 3.4435 no 1_655
C33 H79B 3.3711 no 2_555
C34 H19C 3.1264 no 2_666
C35 H22 3.3016 no 1_545
C35 H45 3.4854 no 1_655
C35 H56A 3.5594 no 1_655
C35 H64B 3.4042 no 1_655
C35 H79B 3.1826 no 2_555
C39 H17 3.2315 no 2_666
C39 H18 3.5282 no 2_666
C40 H17 2.9929 no 2_666
C40 H18 3.3775 no 2_666
C41 H17 3.3136 no 2_666
C42 H18 3.2761 no 2_666
C42 H27A 3.1813 no 2_666
C42 H56B 3.4786 no 2_556
C45 H27C 3.5364 no 1_455
C45 H35B 3.5490 no 1_455
C45 H80 3.5849 no 2_555
C46 H27C 3.4167 no 1_455
C46 H80 3.0345 no 2_555
C47 H31 3.5944 no 2_555
C47 H80 3.3475 no 2_555
C51 H77 3.2566 no 2_555
C51 H84 3.0399 no 2_555
C52 H77 3.4575 no 2_555
C52 H84 3.4940 no 2_555
C53 H35A 3.5259 no 1_455
C53 H35B 3.2883 no 1_455
C54 H33 3.0663 no 1_455
C54 H35A 3.4187 no 1_455
C54 H35B 3.2286 no 1_455
C55 H19A 3.3409 no 2_566
C55 H33 2.9931 no 1_455
C55 H35B 3.4975 no 1_455
C56 H35A 3.5770 no 1_455
C56 H42A 3.3581 no 2_556
C56 H72C 3.1062 no 1_545
C57 H63A 3.4759 no 2_566
C58 H63A 3.2617 no 2_566
C59 H19A 3.3778 no 2_566
C59 H63A 2.9417 no 2_566
C59 H63C 3.5696 no 2_566
C60 H19A 3.0389 no 2_566
C60 H63A 2.8270 no 2_566
C61 H19A 3.0141 no 2_566
C61 H27C 3.5805 no 1_455
C61 H63A 3.0209 no 2_566
C62 H19A 3.3457 no 2_566
C62 H27C 3.1276 no 1_455
C62 H63A 3.3649 no 2_566
C63 H3 2.7299 no 2_566
C63 H4 2.8670 no 2_566
C63 H63A 3.5024 no 2_566
C64 H64B 3.4057 no 2_455
C64 H64C 3.5477 no 2_455
C64 H80 3.0721 no 2_555
C64 H81 3.3901 no 1_455
C67 H27A 3.4152 no 1_455
C67 H27B 2.9318 no 1_455
C67 H27C 3.5407 no 1_455
C68 H27A 3.3906 no 1_455
C68 H27B 3.3258 no 1_455
C70 H70 3.4019 no 2_565
C70 H71 3.2186 no 2_565
C70 H74 3.5649 no 2_565
C71 H70 3.0867 no 2_565
C72 H52 3.2373 no 1_565
C72 H56C 2.9859 no 1_565
C73 H70 3.5142 no 2_565
C74 H70 2.7575 no 2_565
C75 H31 3.5209 no 2_555
C75 H70 2.9937 no 2_565
C75 H72B 3.1186 no 2_565
C76 H31 3.1712 no 2_555
C76 H72B 2.9508 no 2_565
C77 H30 3.3193 no 2_555
C77 H31 3.1693 no 2_555
C77 H51 3.3663 no 2_555
C77 H52 3.3336 no 2_555
C77 H72A 3.5267 no 2_565
C77 H72B 3.4126 no 2_565
C78 H31 3.5355 no 2_555
C78 H72A 3.5480 no 2_565
C79 H15 3.4471 no 2_565
C79 H72B 3.3336 no 2_565
C80 H64B 3.1109 no 2_555
C81 H26A 3.5171 no 2_665
C81 H26B 3.5861 no 2_665
C82 H26A 3.0134 no 2_665
C83 H52 3.5381 no 2_555
C84 H51 3.3553 no 2_555
C85 H19B 3.2393 no .
C85 H19B 3.3714 no 2_676
C85 H19C 3.5330 no .
C85 H33 3.4223 no 2_666
C85 H79A 3.5956 no 1_666
C85 H79B 3.0985 no 1_666
C85 H79C 3.3505 no 1_666
C86 H19B 3.5080 no .
C86 H38 3.2309 no 2_666
C86 H54 3.3940 no 1_665
C87 H19B 3.5087 no .
C87 H54 3.2135 no 1_665
C87 H56A 3.5138 no 1_665
C88 H19B 3.0786 no .
C88 H19B 3.3060 no 2_676
C88 H79B 3.5981 no 2_565
C91 H38 3.1167 no .
C91 H56B 3.3404 no 2_556
C92 H54 3.5907 no 2_556
C92 H56B 3.4652 no .
C93 H15 3.3136 no 1_545
C93 H19B 3.4679 no 1_545
C93 H56B 3.4871 no .
H3 C63 2.7299 no 2_566
H3 H63A 2.9484 no 2_566
H3 H63B 2.6257 no 2_566
H3 H63C 2.2015 no 2_566
H4 C63 2.8670 no 2_566
H4 H63A 2.2840 no 2_566
H4 H63B 2.8325 no 2_566
H4 H63C 3.0489 no 2_566
H8 H26A 3.4802 no 2_665
H8 H26C 2.8489 no 2_665
H8 H42A 3.5231 no 2_666
H8 H42C 3.0617 no 2_666
H10 H62 3.2235 no 1_655
H10 H64A 2.9066 no 1_655
H14 H63B 3.5266 no 2_566
H14 H75 3.1066 no 2_565
H14 H79A 3.2455 no 2_565
H15 C79 3.4471 no 2_565
H15 C93 3.3136 no 1_565
H15 H63B 3.1207 no 2_566
H15 H79A 2.4760 no 2_565
H17 C39 3.2315 no 2_666
H17 C40 2.9929 no 2_666
H17 C41 3.3136 no 2_666
H17 H34 3.2570 no 2_666
H17 H40 3.1841 no 2_666
H18 C39 3.5282 no 2_666
H18 C40 3.3775 no 2_666
H18 C42 3.2761 no 2_666
H18 H40 2.9956 no 2_666
H18 H42A 3.1484 no 2_666
H18 H42C 2.7930 no 2_666
H19A C55 3.3409 no 2_566
H19A C59 3.3778 no 2_566
H19A C60 3.0389 no 2_566
H19A C61 3.0141 no 2_566
H19A C62 3.3457 no 2_566
H19A H33 3.5789 no 2_666
H19A H55 2.4684 no 2_566
H19A H61 3.3358 no 2_566
H19A H63B 3.4015 no 2_566
H19B C85 3.2393 no .
H19B C85 3.3714 no 2_676
H19B C86 3.5080 no .
H19B C87 3.5087 no .
H19B C88 3.0786 no .
H19B C88 3.3060 no 2_676
H19B C93 3.4679 no 1_565
H19B H33 3.5066 no 2_666
H19B H54 3.2898 no 2_566
H19B H55 3.2588 no 2_566
H19B H79A 3.5836 no 2_565
H19C C33 3.3444 no 2_666
H19C C34 3.1264 no 2_666
H19C C85 3.5330 no .
H19C H33 2.8414 no 2_666
H19C H34 2.3906 no 2_666
H19C H55 3.1481 no 2_566
H19C H61 3.5878 no 2_566
H21 H42A 3.1818 no 2_666
H21 H56A 3.3992 no 1_665
H21 H75 3.4254 no 2_565
H22 C35 3.3016 no 1_565
H22 H35A 2.8428 no 1_565
H22 H35C 2.9657 no 1_565
H22 H56A 2.9119 no 1_665
H22 H75 3.4061 no 2_565
H24 H26A 3.3813 no 2_665
H24 H74 2.9944 no 2_565
H25 H26A 3.1543 no 2_665
H26A C24 3.2184 no 2_665
H26A C25 3.0711 no 2_665
H26A C81 3.5171 no 2_665
H26A C82 3.0134 no 2_665
H26A H8 3.4802 no 2_665
H26A H24 3.3813 no 2_665
H26A H25 3.1543 no 2_665
H26A H81 3.5201 no 2_665
H26A H82 2.6392 no 2_665
H26B C81 3.5861 no 2_665
H26B H27B 3.4502 no 2_665
H26B H35C 2.7121 no 1_565
H26B H47 3.4788 no 2_565
H26B H64C 3.5085 no 2_565
H26B H74 3.5211 no 2_565
H26B H81 3.3550 no 2_665
H26C C8 3.1723 no 2_665
H26C C9 3.4111 no 2_665
H26C C27 3.3184 no 2_665
H26C H8 2.8489 no 2_665
H26C H27B 2.5202 no 2_665
H26C H74 3.5649 no 2_565
H27A C42 3.1813 no 2_666
H27A C67 3.4152 no 1_655
H27A C68 3.3906 no 1_655
H27A H42B 3.1213 no 2_666
H27A H42C 2.4456 no 2_666
H27A H61 3.5344 no 1_655
H27A H62 3.5647 no 1_655
H27A H67 2.8050 no 1_655
H27A H68 2.7479 no 1_655
H27B C26 3.3811 no 2_665
H27B C67 2.9318 no 1_655
H27B C68 3.3258 no 1_655
H27B H26B 3.4502 no 2_665
H27B H26C 2.5202 no 2_665
H27B H67 2.2951 no 1_655
H27B H68 3.0575 no 1_655
H27C C45 3.5364 no 1_655
H27C C46 3.4167 no 1_655
H27C C61 3.5805 no 1_655
H27C C62 3.1276 no 1_655
H27C C67 3.5407 no 1_655
H27C H61 3.2603 no 1_655
H27C H62 2.3759 no 1_655
H27C H64A 3.4788 no 1_655
H27C H67 2.6512 no 1_655
H30 C77 3.3193 no 2_555
H30 H77 2.9721 no 2_555
H31 C47 3.5944 no 2_555
H31 C75 3.5209 no 2_555
H31 C76 3.1712 no 2_555
H31 C77 3.1693 no 2_555
H31 C78 3.5355 no 2_555
H31 H47 2.8545 no 2_555
H31 H64A 3.4264 no 1_655
H31 H64B 3.3073 no 1_655
H31 H64C 2.8957 no 2_555
H31 H77 3.4494 no 2_555
H31 H79B 3.3751 no 2_555
H33 C19 3.4800 no 2_666
H33 C54 3.0663 no 1_655
H33 C55 2.9931 no 1_655
H33 C85 3.4223 no 2_666
H33 H19A 3.5789 no 2_666
H33 H19B 3.5066 no 2_666
H33 H19C 2.8414 no 2_666
H33 H45 3.1325 no 1_655
H33 H54 2.8512 no 1_655
H33 H55 2.7108 no 1_655
H34 C19 3.3666 no 2_666
H34 H17 3.2570 no 2_666
H34 H19C 2.3906 no 2_666
H35A C22 3.5269 no 1_545
H35A C53 3.5259 no 1_655
H35A C54 3.4187 no 1_655
H35A C56 3.5770 no 1_655
H35A H22 2.8428 no 1_545
H35A H54 3.3121 no 1_655
H35A H56A 2.8197 no 1_655
H35A H79B 2.7431 no 2_555
H35B C45 3.5490 no 1_655
H35B C53 3.2883 no 1_655
H35B C54 3.2286 no 1_655
H35B C55 3.4975 no 1_655
H35B H45 2.7293 no 1_655
H35B H54 3.5308 no 1_655
H35B H56A 3.4597 no 1_655
H35B H64B 3.0595 no 1_655
H35C C22 3.5295 no 1_545
H35C C26 3.5398 no 1_545
H35C H22 2.9657 no 1_545
H35C H26B 2.7121 no 1_545
H35C H64B 3.3337 no 1_655
H35C H64C 3.5102 no 2_555
H35C H79B 3.3860 no 2_555
H37 H79C 3.2837 no 2_555
H38 C86 3.2309 no 2_666
H38 C91 3.1167 no .
H38 H56B 3.2617 no 2_556
H40 H17 3.1841 no 2_666
H40 H18 2.9956 no 2_666
H40 H40 3.4294 no 2_666
H40 H41 3.1886 no 2_666
H41 H40 3.1886 no 2_666
H42A C18 3.5863 no 2_666
H42A C56 3.3581 no 2_556
H42A H8 3.5231 no 2_666
H42A H18 3.1484 no 2_666
H42A H21 3.1818 no 2_666
H42A H56A 3.1299 no 2_556
H42A H56B 2.8798 no 2_556
H42A H56C 3.5516 no 2_556
H42B H27A 3.1213 no 2_666
H42B H56B 3.2172 no 2_556
H42B H68 3.4559 no 2_566
H42C C8 3.2440 no 2_666
H42C C9 3.2860 no 2_666
H42C C18 3.5762 no 2_666
H42C C27 3.2317 no 2_666
H42C H8 3.0617 no 2_666
H42C H18 2.7930 no 2_666
H42C H27A 2.4456 no 2_666
H45 C32 3.4354 no 1_455
H45 C33 3.3045 no 1_455
H45 C35 3.4854 no 1_455
H45 H33 3.1325 no 1_455
H45 H35B 2.7293 no 1_455
H47 H26B 3.4788 no 2_565
H47 H31 2.8545 no 2_555
H47 H80 3.4663 no 2_555
H51 C77 3.3663 no 2_555
H51 C84 3.3553 no 2_555
H51 H77 2.6074 no 2_555
H51 H78 3.3010 no 2_555
H51 H84 2.5593 no 2_555
H52 C72 3.2373 no 1_545
H52 C77 3.3336 no 2_555
H52 C83 3.5381 no 2_555
H52 H72A 2.7726 no 1_545
H52 H72B 3.3543 no 1_545
H52 H72C 3.0704 no 1_545
H52 H77 3.0102 no 2_555
H52 H83 3.0519 no 2_555
H52 H84 3.4035 no 2_555
H54 C86 3.3940 no 1_445
H54 C87 3.2135 no 1_445
H54 C92 3.5907 no 2_556
H54 H19B 3.2898 no 2_566
H54 H33 2.8512 no 1_455
H54 H35A 3.3121 no 1_455
H54 H35B 3.5308 no 1_455
H55 C19 3.1126 no 2_566
H55 C33 3.5600 no 1_455
H55 H19A 2.4684 no 2_566
H55 H19B 3.2588 no 2_566
H55 H19C 3.1481 no 2_566
H55 H33 2.7108 no 1_455
H56A C35 3.5594 no 1_455
H56A C87 3.5138 no 1_445
H56A H21 3.3992 no 1_445
H56A H22 2.9119 no 1_445
H56A H35A 2.8197 no 1_455
H56A H35B 3.4597 no 1_455
H56A H42A 3.1299 no 2_556
H56B C42 3.4786 no 2_556
H56B C91 3.3404 no 2_556
H56B C92 3.4652 no .
H56B C93 3.4871 no .
H56B H38 3.2617 no 2_556
H56B H42A 2.8798 no 2_556
H56B H42B 3.2172 no 2_556
H56B H72C 3.2804 no 1_545
H56C C72 2.9859 no 1_545
H56C H42A 3.5516 no 2_556
H56C H72A 2.9505 no 1_545
H56C H72B 3.5291 no 1_545
H56C H72C 2.2117 no 1_545
H59 H63A 3.3683 no 2_566
H61 H19A 3.3358 no 2_566
H61 H19C 3.5878 no 2_566
H61 H27A 3.5344 no 1_455
H61 H27C 3.2603 no 1_455
H61 H63A 3.4649 no 2_566
H62 C27 3.3178 no 1_455
H62 H10 3.2235 no 1_455
H62 H27A 3.5647 no 1_455
H62 H27C 2.3759 no 1_455
H63A C3 3.2734 no 2_566
H63A C4 2.9780 no 2_566
H63A C57 3.4759 no 2_566
H63A C58 3.2617 no 2_566
H63A C59 2.9417 no 2_566
H63A C60 2.8270 no 2_566
H63A C61 3.0209 no 2_566
H63A C62 3.3649 no 2_566
H63A C63 3.5024 no 2_566
H63A H3 2.9484 no 2_566
H63A H4 2.2840 no 2_566
H63A H59 3.3683 no 2_566
H63A H61 3.4649 no 2_566
H63A H63A 3.1853 no 2_566
H63B C3 3.1521 no 2_566
H63B C4 3.2579 no 2_566
H63B C14 3.1926 no 2_566
H63B C15 2.9223 no 2_566
H63B C16 3.2053 no 2_566
H63B H3 2.6257 no 2_566
H63B H4 2.8325 no 2_566
H63B H14 3.5266 no 2_566
H63B H15 3.1207 no 2_566
H63B H19A 3.4015 no 2_566
H63C C3 2.9306 no 2_566
H63C C4 3.3237 no 2_566
H63C C17 3.5761 no 2_566
H63C C59 3.5696 no 2_566
H63C H3 2.2015 no 2_566
H63C H4 3.0489 no 2_566
H64A C10 3.3972 no 1_455
H64A C29 3.5076 no 1_455
H64A C30 3.2387 no 1_455
H64A C31 3.0669 no 1_455
H64A C32 3.1830 no 1_455
H64A C33 3.4435 no 1_455
H64A H10 2.9066 no 1_455
H64A H27C 3.4788 no 1_455
H64A H31 3.4264 no 1_455
H64A H81 2.8106 no 1_455
H64B C31 3.3058 no 1_455
H64B C32 3.2957 no 1_455
H64B C35 3.4042 no 1_455
H64B C64 3.4057 no 2_455
H64B C80 3.1109 no 2_555
H64B H31 3.3073 no 1_455
H64B H35B 3.0595 no 1_455
H64B H35C 3.3337 no 1_455
H64B H64B 3.1378 no 2_455
H64B H64C 2.8760 no 2_455
H64B H80 2.5558 no 2_555
H64C C64 3.5477 no 2_455
H64C H26B 3.5085 no 2_565
H64C H31 2.8957 no 2_555
H64C H35C 3.5102 no 2_555
H64C H64B 2.8760 no 2_455
H64C H64C 3.4380 no 2_455
H64C H80 3.2172 no 2_555
H64C H81 3.0725 no 1_455
H67 C27 2.7316 no 1_455
H67 H27A 2.8050 no 1_455
H67 H27B 2.2951 no 1_455
H67 H27C 2.6512 no 1_455
H68 C27 3.3240 no 1_455
H68 H27A 2.7479 no 1_455
H68 H27B 3.0575 no 1_455
H68 H42B 3.4559 no 2_566
H70 C70 3.4019 no 2_565
H70 C71 3.0867 no 2_565
H70 C73 3.5142 no 2_565
H70 C74 2.7575 no 2_565
H70 C75 2.9937 no 2_565
H70 H70 3.3792 no 2_565
H70 H71 2.8368 no 2_565
H70 H74 2.6222 no 2_565
H70 H75 3.0323 no 2_565
H71 C70 3.2186 no 2_565
H71 H70 2.8368 no 2_565
H71 H72A 3.3578 no 2_565
H72A C77 3.5267 no 2_565
H72A C78 3.5480 no 2_565
H72A H52 2.7726 no 1_565
H72A H56C 2.9505 no 1_565
H72A H71 3.3578 no 2_565
H72A H83 3.0509 no 2_565
H72B C75 3.1186 no 2_565
H72B C76 2.9508 no 2_565
H72B C77 3.4126 no 2_565
H72B C79 3.3336 no 2_565
H72B H52 3.3543 no 1_565
H72B H56C 3.5291 no 1_565
H72B H75 3.3656 no 2_565
H72B H79A 2.8434 no 2_565
H72C C56 3.1062 no 1_565
H72C H52 3.0704 no 1_565
H72C H56B 3.2804 no 1_565
H72C H56C 2.2117 no 1_565
H74 C23 3.3328 no 2_565
H74 C24 3.0275 no 2_565
H74 C25 3.5550 no 2_565
H74 C70 3.5649 no 2_565
H74 H24 2.9944 no 2_565
H74 H26B 3.5211 no 2_565
H74 H26C 3.5649 no 2_565
H74 H70 2.6222 no 2_565
H75 C14 3.5289 no 2_565
H75 C20 3.2221 no 2_565
H75 C21 2.9993 no 2_565
H75 C22 2.9740 no 2_565
H75 C23 3.1377 no 2_565
H75 C24 3.3209 no 2_565
H75 C25 3.3700 no 2_565
H75 H14 3.1066 no 2_565
H75 H21 3.4254 no 2_565
H75 H22 3.4061 no 2_565
H75 H70 3.0323 no 2_565
H75 H72B 3.3656 no 2_565
H77 Cl1 3.1870 no 2_555
H77 C30 3.2263 no 2_555
H77 C31 3.4989 no 2_555
H77 C51 3.2566 no 2_555
H77 C52 3.4575 no 2_555
H77 H30 2.9721 no 2_555
H77 H31 3.4494 no 2_555
H77 H51 2.6074 no 2_555
H77 H52 3.0102 no 2_555
H78 Cl1 2.9387 no 2_555
H78 H51 3.3010 no 2_555
H79A C14 3.2512 no 2_565
H79A C15 2.8292 no 2_565
H79A C85 3.5956 no 1_444
H79A H14 3.2455 no 2_565
H79A H15 2.4760 no 2_565
H79A H19B 3.5836 no 2_565
H79A H72B 2.8434 no 2_565
H79B C31 3.1596 no 2_555
H79B C32 2.9190 no 2_555
H79B C33 3.3711 no 2_555
H79B C35 3.1826 no 2_555
H79B C85 3.0985 no 1_444
H79B C88 3.5981 no 2_565
H79B H31 3.3751 no 2_555
H79B H35A 2.7431 no 2_555
H79B H35C 3.3860 no 2_555
H79C C31 3.5942 no 2_555
H79C C85 3.3505 no 1_444
H79C H37 3.2837 no 2_555
H80 C45 3.5849 no 2_555
H80 C46 3.0345 no 2_555
H80 C47 3.3475 no 2_555
H80 C64 3.0721 no 2_555
H80 H47 3.4663 no 2_555
H80 H64B 2.5558 no 2_555
H80 H64C 3.2172 no 2_555
H81 C64 3.3901 no 1_655
H81 H26A 3.5201 no 2_665
H81 H26B 3.3550 no 2_665
H81 H64A 2.8106 no 1_655
H81 H64C 3.0725 no 1_655
H82 C26 3.4678 no 2_665
H82 H26A 2.6392 no 2_665
H83 H52 3.0519 no 2_555
H83 H72A 3.0509 no 2_565
H84 Cl1 2.7360 no 2_555
H84 C51 3.0399 no 2_555
H84 C52 3.4940 no 2_555
H84 H51 2.5593 no 2_555
H84 H52 3.4035 no 2_555

loop_
_geom_torsion_atom_site_label_1
_geom_torsion_atom_site_label_2
_geom_torsion_atom_site_label_3
_geom_torsion_atom_site_label_4
_geom_torsion
_geom_torsion_publ_flag
_geom_torsion_site_symmetry_1
_geom_torsion_site_symmetry_3
_geom_torsion_site_symmetry_4
Cl1 Ni1 C1 N2 125.2(6) no . . .
Cl1 Ni1 C1 N5 -49.6(6) no . . .
Cl1 Ni1 C80 C81 -142.4(3) no . . .
Cl1 Ni1 C80 C84 98.7(3) no . . .
Cl1 Ni1 C81 C80 48.6(4) no . . .
Cl1 Ni1 C81 C82 168.06(10) no . . .
Cl1 Ni1 C83 C82 -156.93(12) no . . .
Cl1 Ni1 C83 C84 -37.4(4) no . . .
Cl1 Ni1 C84 C80 -88.9(3) no . . .
Cl1 Ni1 C84 C83 153.8(2) no . . .
C1 Ni1 C80 C81 -22.8(10) no . . .
C1 Ni1 C80 C84 -141.7(7) no . . .
C80 Ni1 C1 N2 4.5(12) no . . .
C80 Ni1 C1 N5 -170.2(6) no . . .
C1 Ni1 C81 C80 169.6(3) no . . .
C1 Ni1 C81 C82 -71.0(4) no . . .
C81 Ni1 C1 N2 -11.2(8) no . . .
C81 Ni1 C1 N5 174.0(5) no . . .
C1 Ni1 C82 C81 123.6(3) no . . .
C1 Ni1 C82 C83 -121.9(3) no . . .
C82 Ni1 C1 N2 -49.1(6) no . . .
C82 Ni1 C1 N5 136.1(6) no . . .
C1 Ni1 C83 C82 72.4(4) no . . .
C1 Ni1 C83 C84 -168.1(3) no . . .
C83 Ni1 C1 N2 -87.4(6) no . . .
C83 Ni1 C1 N5 97.9(6) no . . .
C1 Ni1 C84 C80 143.0(5) no . . .
C1 Ni1 C84 C83 25.7(8) no . . .
C84 Ni1 C1 N2 -105.1(7) no . . .
C84 Ni1 C1 N5 80.1(9) no . . .
C80 Ni1 C81 C80 -0.0(4) no . . .
C80 Ni1 C81 C82 119.5(6) no . . .
C81 Ni1 C80 C81 0.0(4) no . . .
C81 Ni1 C80 C84 -118.9(7) no . . .
C80 Ni1 C82 C81 -35.4(3) no . . .
C80 Ni1 C82 C83 79.1(3) no . . .
C82 Ni1 C80 C81 37.7(3) no . . .
C82 Ni1 C80 C84 -81.2(4) no . . .
C80 Ni1 C83 C82 -81.0(3) no . . .
C80 Ni1 C83 C84 38.4(3) no . . .
C83 Ni1 C80 C81 81.6(4) no . . .
C83 Ni1 C80 C84 -37.2(3) no . . .
C80 Ni1 C84 C80 0.0(4) no . . .
C80 Ni1 C84 C83 -117.2(5) no . . .
C84 Ni1 C80 C81 118.9(6) no . . .
C84 Ni1 C80 C84 0.0(3) no . . .
C81 Ni1 C82 C81 -0.0(3) no . . .
C81 Ni1 C82 C83 114.5(4) no . . .
C82 Ni1 C81 C80 -119.5(5) no . . .
C82 Ni1 C81 C82 -0.0(3) no . . .
C81 Ni1 C83 C82 -39.8(3) no . . .
C81 Ni1 C83 C84 79.7(3) no . . .
C83 Ni1 C81 C80 -79.7(3) no . . .
C83 Ni1 C81 C82 39.7(3) no . . .
C81 Ni1 C84 C80 35.9(3) no . . .
C81 Ni1 C84 C83 -81.3(4) no . . .
C84 Ni1 C81 C80 -37.7(3) no . . .
C84 Ni1 C81 C82 81.7(4) no . . .
C82 Ni1 C83 C82 0.0(3) no . . .
C82 Ni1 C83 C84 119.5(5) no . . .
C83 Ni1 C82 C81 -114.5(5) no . . .
C83 Ni1 C82 C83 0.0(3) no . . .
C82 Ni1 C84 C80 79.8(4) no . . .
C82 Ni1 C84 C83 -37.5(3) no . . .
C84 Ni1 C82 C81 -78.6(3) no . . .
C84 Ni1 C82 C83 35.9(3) no . . .
C83 Ni1 C84 C80 117.2(5) no . . .
C83 Ni1 C84 C83 0.0(3) no . . .
C84 Ni1 C83 C82 -119.5(5) no . . .
C84 Ni1 C83 C84 0.0(3) no . . .
C1 N2 C3 C4 -0.2(8) no . . .
C3 N2 C1 Ni1 -176.7(5) no . . .
C3 N2 C1 N5 -0.8(7) no . . .
C1 N2 C6 C7 107.8(7) no . . .
C1 N2 C6 C11 -73.6(8) no . . .
C6 N2 C1 Ni1 1.3(10) no . . .
C6 N2 C1 N5 177.2(6) no . . .
C3 N2 C6 C7 -74.3(7) no . . .
C3 N2 C6 C11 104.2(6) no . . .
C6 N2 C3 C4 -178.3(5) no . . .
C1 N5 C4 C3 -1.7(8) no . . .
C4 N5 C1 Ni1 177.3(6) no . . .
C4 N5 C1 N2 1.6(7) no . . .
C1 N5 C43 C44 114.8(7) no . . .
C1 N5 C43 C48 -71.8(8) no . . .
C43 N5 C1 Ni1 -2.7(11) no . . .
C43 N5 C1 N2 -178.4(6) no . . .
C4 N5 C43 C44 -65.1(8) no . . .
C4 N5 C43 C48 108.3(6) no . . .
C43 N5 C4 C3 178.2(5) no . . .
N2 C3 C4 N5 1.1(7) no . . .
N2 C6 C7 C8 -177.0(4) no . . .
N2 C6 C7 C12 4.9(7) no . . .
N2 C6 C11 C10 177.0(4) no . . .
N2 C6 C11 C28 -6.3(7) no . . .
C7 C6 C11 C10 -4.5(7) no . . .
C7 C6 C11 C28 172.3(4) no . . .
C11 C6 C7 C8 4.5(7) no . . .
C11 C6 C7 C12 -173.7(4) no . . .
C6 C7 C8 C9 -1.6(7) no . . .
C6 C7 C12 C13 87.0(5) no . . .
C6 C7 C12 C20 -149.1(5) no . . .
C8 C7 C12 C13 -91.1(6) no . . .
C8 C7 C12 C20 32.8(6) no . . .
C12 C7 C8 C9 176.5(4) no . . .
C7 C8 C9 C10 -1.1(8) no . . .
C7 C8 C9 C27 178.3(5) no . . .
C8 C9 C10 C11 1.1(8) no . . .
C27 C9 C10 C11 -178.3(5) no . . .
C9 C10 C11 C6 1.6(8) no . . .
C9 C10 C11 C28 -175.1(5) no . . .
C6 C11 C28 C29 151.2(5) no . . .
C6 C11 C28 C36 -79.8(6) no . . .
C10 C11 C28 C29 -32.2(6) no . . .
C10 C11 C28 C36 96.9(6) no . . .
C7 C12 C13 C14 -162.2(5) no . . .
C7 C12 C13 C18 19.7(8) no . . .
C7 C12 C20 C21 -84.5(6) no . . .
C7 C12 C20 C25 95.5(6) no . . .
C13 C12 C20 C21 39.9(8) no . . .
C13 C12 C20 C25 -140.1(5) no . . .
C20 C12 C13 C14 72.5(6) no . . .
C20 C12 C13 C18 -105.6(7) no . . .
C12 C13 C14 C15 -177.8(6) no . . .
C12 C13 C18 C17 178.3(6) no . . .
C14 C13 C18 C17 0.3(10) no . . .
C18 C13 C14 C15 0.4(10) no . . .
C13 C14 C15 C16 -1.0(11) no . . .
C14 C15 C16 C17 0.8(11) no . . .
C14 C15 C16 C19 -178.8(6) no . . .
C15 C16 C17 C18 -0.1(11) no . . .
C19 C16 C17 C18 179.5(7) no . . .
C16 C17 C18 C13 -0.4(11) no . . .
C12 C20 C21 C22 179.2(6) no . . .
C12 C20 C25 C24 -179.7(6) no . . .
C21 C20 C25 C24 0.2(10) no . . .
C25 C20 C21 C22 -0.8(10) no . . .
C20 C21 C22 C23 1.5(11) no . . .
C21 C22 C23 C24 -1.5(12) no . . .
C21 C22 C23 C26 178.2(7) no . . .
C22 C23 C24 C25 1.0(13) no . . .
C26 C23 C24 C25 -178.7(8) no . . .
C23 C24 C25 C20 -0.3(12) no . . .
C11 C28 C29 C30 -92.3(6) no . . .
C11 C28 C29 C34 86.3(7) no . . .
C11 C28 C36 C37 175.1(5) no . . .
C11 C28 C36 C41 -5.7(9) no . . .
C29 C28 C36 C37 -56.5(7) no . . .
C29 C28 C36 C41 122.7(7) no . . .
C36 C28 C29 C30 139.7(6) no . . .
C36 C28 C29 C34 -41.6(8) no . . .
C28 C29 C30 C31 176.5(6) no . . .
C28 C29 C34 C33 -175.6(6) no . . .
C30 C29 C34 C33 3.0(11) no . . .
C34 C29 C30 C31 -2.2(10) no . . .
C29 C30 C31 C32 0.1(11) no . . .
C30 C31 C32 C33 1.2(11) no . . .
C30 C31 C32 C35 -179.4(6) no . . .
C31 C32 C33 C34 -0.4(11) no . . .
C35 C32 C33 C34 -179.8(7) no . . .
C32 C33 C34 C29 -1.8(12) no . . .
C28 C36 C37 C38 -179.7(6) no . . .
C28 C36 C41 C40 179.6(6) no . . .
C37 C36 C41 C40 -1.2(11) no . . .
C41 C36 C37 C38 1.1(11) no . . .
C36 C37 C38 C39 -0.9(14) no . . .
C37 C38 C39 C40 0.8(13) no . . .
C37 C38 C39 C42 179.7(8) no . . .
C38 C39 C40 C41 -0.9(12) no . . .
C42 C39 C40 C41 -179.8(7) no . . .
C39 C40 C41 C36 1.2(12) no . . .
N5 C43 C44 C45 173.2(4) no . . .
N5 C43 C44 C49 -4.9(8) no . . .
N5 C43 C48 C47 -171.9(4) no . . .
N5 C43 C48 C65 4.7(8) no . . .
C44 C43 C48 C47 1.3(8) no . . .
C44 C43 C48 C65 177.9(5) no . . .
C48 C43 C44 C45 -0.0(8) no . . .
C48 C43 C44 C49 -178.2(5) no . . .
C43 C44 C45 C46 -2.2(8) no . . .
C43 C44 C49 C50 -147.1(5) no . . .
C43 C44 C49 C57 89.0(6) no . . .
C45 C44 C49 C50 34.7(7) no . . .
C45 C44 C49 C57 -89.1(6) no . . .
C49 C44 C45 C46 176.0(5) no . . .
C44 C45 C46 C47 3.0(8) no . . .
C44 C45 C46 C64 -177.2(5) no . . .
C45 C46 C47 C48 -1.6(8) no . . .
C64 C46 C47 C48 178.6(5) no . . .
C46 C47 C48 C43 -0.5(8) no . . .
C46 C47 C48 C65 -177.2(5) no . . .
C43 C48 C65 C66 -75.1(7) no . . .
C43 C48 C65 C73 157.2(5) no . . .
C47 C48 C65 C66 101.4(5) no . . .
C47 C48 C65 C73 -26.2(7) no . . .
C44 C49 C50 C51 75.0(7) no . . .
C44 C49 C50 C55 -104.0(6) no . . .
C44 C49 C57 C58 -153.9(5) no . . .
C44 C49 C57 C62 31.0(9) no . . .
C50 C49 C57 C58 80.9(7) no . . .
C50 C49 C57 C62 -94.1(7) no . . .
C57 C49 C50 C51 -160.2(5) no . . .
C57 C49 C50 C55 20.7(7) no . . .
C49 C50 C51 C52 -178.3(5) no . . .
C49 C50 C55 C54 178.3(5) no . . .
C51 C50 C55 C54 -0.7(8) no . . .
C55 C50 C51 C52 0.7(9) no . . .
C50 C51 C52 C53 0.6(10) no . . .
C51 C52 C53 C54 -1.9(10) no . . .
C51 C52 C53 C56 178.0(6) no . . .
C52 C53 C54 C55 2.0(10) no . . .
C56 C53 C54 C55 -177.9(6) no . . .
C53 C54 C55 C50 -0.7(9) no . . .
C49 C57 C58 C59 -174.6(6) no . . .
C49 C57 C62 C61 176.1(6) no . . .
C58 C57 C62 C61 1.1(12) no . . .
C62 C57 C58 C59 0.8(12) no . . .
C57 C58 C59 C60 -1.6(14) no . . .
C58 C59 C60 C61 0.5(16) no . . .
C58 C59 C60 C63 -178.9(9) no . . .
C59 C60 C61 C62 1.4(16) no . . .
C63 C60 C61 C62 -179.2(9) no . . .
C60 C61 C62 C57 -2.3(15) no . . .
C48 C65 C66 C67 -14.7(8) no . . .
C48 C65 C66 C71 167.1(5) no . . .
C48 C65 C73 C74 103.5(6) no . . .
C48 C65 C73 C78 -72.9(7) no . . .
C66 C65 C73 C74 -25.3(8) no . . .
C66 C65 C73 C78 158.4(5) no . . .
C73 C65 C66 C67 112.7(6) no . . .
C73 C65 C66 C71 -65.5(7) no . . .
C65 C66 C67 C68 -175.1(5) no . . .
C65 C66 C71 C70 174.9(5) no . . .
C67 C66 C71 C70 -3.4(9) no . . .
C71 C66 C67 C68 3.1(9) no . . .
C66 C67 C68 C69 -0.5(11) no . . .
C67 C68 C69 C70 -1.9(11) no . . .
C67 C68 C69 C72 178.6(6) no . . .
C68 C69 C70 C71 1.7(10) no . . .
C72 C69 C70 C71 -178.9(6) no . . .
C69 C70 C71 C66 1.0(10) no . . .
C65 C73 C74 C75 -177.4(5) no . . .
C65 C73 C78 C77 178.2(5) no . . .
C74 C73 C78 C77 1.7(9) no . . .
C78 C73 C74 C75 -1.0(10) no . . .
C73 C74 C75 C76 -0.3(10) no . . .
C74 C75 C76 C77 0.9(10) no . . .
C74 C75 C76 C79 179.4(6) no . . .
C75 C76 C77 C78 -0.2(10) no . . .
C79 C76 C77 C78 -178.7(6) no . . .
C76 C77 C78 C73 -1.1(10) no . . .
Ni1 C80 C81 Ni1 0.00(3) no . . .
Ni1 C80 C81 C82 -56.8(4) no . . .
Ni1 C80 C84 Ni1 0.00(3) no . . .
Ni1 C80 C84 C83 61.6(4) no . . .
C81 C80 C84 Ni1 -62.3(6) no . . .
C81 C80 C84 C83 -0.7(8) no . . .
C84 C80 C81 Ni1 61.7(6) no . . .
C84 C80 C81 C82 4.9(8) no . . .
Ni1 C81 C82 Ni1 0.000(18) no . . .
Ni1 C81 C82 C83 -66.7(4) no . . .
C80 C81 C82 Ni1 59.4(6) no . . .
C80 C81 C82 C83 -7.3(8) no . . .
Ni1 C82 C83 Ni1 -0.00(3) no . . .
Ni1 C82 C83 C84 -59.9(4) no . . .
C81 C82 C83 Ni1 66.7(5) no . . .
C81 C82 C83 C84 6.8(8) no . . .
Ni1 C83 C84 Ni1 0.00(3) no . . .
Ni1 C83 C84 C80 -60.9(4) no . . .
C82 C83 C84 Ni1 57.0(5) no . . .
C82 C83 C84 C80 -3.8(8) no . . .
C88 C85 C88 C85 0.0(13) no . 2_676 2_676
C88 C85 C88 C86 160(6) no . 2_676 2_676
C88 C85 C88 C87 174(3) no . 2_676 2_676
C88 C85 C88 C88 -0.0(9) no . 2_676 .
C88 C85 C88 C85 0(3) no 2_676 . 2_676
C88 C85 C88 C86 171(2) no 2_676 . .
C88 C85 C88 C87 175(3) no 2_676 . .
C88 C85 C88 C88 -0.0(15) no 2_676 . 2_676
C87 C86 C88 C85 173(4) no . . .
C87 C86 C88 C85 -25(6) no . . 2_676
C87 C86 C88 C87 0(3) no . . .
C87 C86 C88 C88 179(4) no . . 2_676
C88 C86 C87 C88 0.0(11) no . . .
C86 C87 C88 C85 -8(4) no . . .
C86 C87 C88 C85 166(4) no . . 2_676
C86 C87 C88 C86 0.0(17) no . . .
C86 C87 C88 C88 -2(6) no . . 2_676
C85 C88 C88 C85 180(1028938) no . 2_676 2_676
C85 C88 C88 C85 -0.0(9) no . 2_676 .
C85 C88 C88 C86 -170(3) no . 2_676 2_676
C85 C88 C88 C87 -171(5) no . 2_676 2_676
C85 C88 C88 C85 0.0(9) no 2_676 2_676 2_676
C85 C88 C88 C85 180(1028938) no 2_676 2_676 .
C85 C88 C88 C86 10(3) no 2_676 2_676 2_676
C85 C88 C88 C87 9(5) no 2_676 2_676 2_676
C86 C88 C88 C85 170(3) no . 2_676 2_676
C86 C88 C88 C85 -10(3) no . 2_676 .
C86 C88 C88 C86 -180(1203988) no . 2_676 2_676
C86 C88 C88 C87 179(3) no . 2_676 2_676
C87 C88 C88 C85 171(6) no . 2_676 2_676
C87 C88 C88 C85 -9(5) no . 2_676 .
C87 C88 C88 C86 -179(4) no . 2_676 2_676
C87 C88 C88 C87 -180(1482162) no . 2_676 2_676
C92 C91 C92 C91 -0(3) no . 2_556 2_556
C92 C91 C92 C92 0.0(15) no . 2_556 .
C92 C91 C92 C93 179(3) no . 2_556 2_556
C92 C91 C92 C91 0(3) no 2_556 . 2_556
C92 C91 C92 C92 0.0(14) no 2_556 . 2_556
C92 C91 C92 C93 179(4) no 2_556 . .
C91 C92 C92 C91 180(1342152) no . 2_556 2_556
C91 C92 C92 C91 0.0(9) no . 2_556 .
C91 C92 C92 C91 -0.0(9) no 2_556 2_556 2_556
C91 C92 C92 C91 -180(1276609) no 2_556 2_556 .
